data_7132387
loop_
_publ_author_name
'Tricoire, Maxime'
'Jori, Nadir'
'Fadaei Tirani, Farzaneh'
'Scopelliti, Rosario'
'Z Ivkovi&#x107;, Ivica'
'Natrajan, Louise S.'
'Mazzanti, Marinella'

_publ_section_title
;
 A trinuclear metallasilsesquioxane of uranium(III).
;
_journal_issue 1
_journal_name_full 'Chemical communications (Cambridge, England)'
_journal_page_first 55
_journal_page_last 58
_journal_paper_doi 10.1039/d3cc05390c
_journal_volume 60
_journal_year 2023
_chemical_formula_moiety 'C102 H225 N2 O42 Si21 U3, 1.25[C6H14]'
_chemical_formula_sum 'C102 H225 N2 O42 Si21 U3'
_chemical_formula_weight 3455.81
_space_group_crystal_system triclinic
_space_group_IT_number 2
_space_group_name_Hall '-P 1'
_space_group_name_H-M_alt 'P -1'
_atom_sites_solution_hydrogens geom
_atom_sites_solution_primary dual
_atom_sites_solution_secondary difmap
_audit_creation_date 2023-02-08
_audit_creation_method
;
Olex2 1.5
(compiled 2022.04.07 svn.rca3783a0 for OlexSys, GUI svn.r6498)
;
_audit_update_record
;
2023-02-09 deposited with the CCDC.	2023-11-22 downloaded from the CCDC.
;
_cell_angle_alpha 98.4318(18)
_cell_angle_beta 90.6353(18)
_cell_angle_gamma 110.969(2)
_cell_formula_units_Z 2
_cell_length_a 18.0726(4)
_cell_length_b 19.3200(4)
_cell_length_c 25.3604(5)
_cell_measurement_reflns_used 25036
_cell_measurement_temperature 139.98(11)
_cell_measurement_theta_max 72.5200
_cell_measurement_theta_min 2.8090
_cell_volume 8159.7(3)
_computing_cell_refinement 'CrysAlisPro 1.171.42.63a (Rigaku OD, 2022)'
_computing_data_collection 'CrysAlisPro 1.171.42.63a (Rigaku OD, 2022)'
_computing_data_reduction 'CrysAlisPro 1.171.42.63a (Rigaku OD, 2022)'
_computing_molecular_graphics 'Olex2 1.5 (Dolomanov et al., 2009)'
_computing_publication_material 'Olex2 1.5 (Dolomanov et al., 2009)'
_computing_structure_refinement 'ShelXL 2018/3 (Sheldrick, 2015)'
_computing_structure_solution 'ShelXT 2018/2 (Sheldrick, 2015)'
_diffrn_ambient_environment N~2~
_diffrn_ambient_temperature 139.98(11)
_diffrn_detector 'CCD plate'
_diffrn_detector_area_resol_mean 10.2665
_diffrn_detector_type Atlas
_diffrn_measured_fraction_theta_full 0.998
_diffrn_measured_fraction_theta_max 0.970
_diffrn_measurement_details
;
List of Runs (angles in degrees, time in seconds):

  # Type    Start    End  Width  t~exp~   \w     \q     \k     \f   Frames
#--------------------------------------------------------------------------
  1  \w   -115.00 -32.00   1.00    2.50    --  -43.01 -52.00 -93.00   83
  2  \w    -70.00  28.00   1.00    2.50    --  -43.01  52.00  52.00   98
  3  \w     -4.00  21.00   1.00    2.50    --   43.01 -52.00 -93.00   25
  4  \w     54.00 110.00   1.00    2.50    --   43.01  52.00  52.00   56
  5  \w     90.00 173.00   1.00   10.00    --  103.80  52.00  52.00   83
  6  \w     43.00 128.00   1.00   10.00    --  103.80 -52.00 -93.00   85
  7  \w    -86.00  -9.00   1.00    2.50    --  -43.01 125.00 120.00   77
  8  \w    -23.00   2.00   1.00    2.50    --   43.01 -37.00  90.00   25
  9  \w     60.00  87.00   1.00    2.50    --   43.01-125.00-180.00   27
 10  \w     18.00  64.00   1.00    2.50    --   43.01 -37.00  90.00   46
 11  \w     62.00 106.00   1.00   10.00    --  103.80 178.00-180.00   44
 12  \w     62.00 134.00   1.00   10.00    --  103.80 178.00 -60.00   72
 13  \w    119.00 171.00   1.00   10.00    --  103.80 111.00   0.00   52
 14  \w    106.00 132.00   1.00   10.00    --  103.80  77.00   0.00   26
 15  \w     67.00 107.00   1.00   10.00    --  103.80-102.00 -24.94   40
 16  \w     61.00  86.00   1.00   10.00    --  103.80-111.00  30.00   25
 17  \w    107.00 170.00   1.00   10.00    --  103.80  77.00 -90.00   63
 18  \w     48.00 108.00   1.00   10.00    --  103.80-105.00  79.63   60
 19  \w     60.00 127.00   1.00   10.00    --  103.80-144.00 -22.90   67
 20  \w     31.00  57.00   1.00   10.00    --  103.80-111.00  30.00   26
 21  \w     51.00 108.00   1.00   10.00    --  103.80-111.00-180.00   57
 22  \w     76.00 177.00   1.00   10.00    --  103.80  30.00 -30.00  101
 23  \w     88.00 124.00   1.00   10.00    --  103.80 178.00-150.00   36
 24  \w    127.00 156.00   1.00   10.00    --  103.80 111.00 -60.00   29
;
_diffrn_measurement_device 'four-circle diffractometer'
_diffrn_measurement_device_type 'SuperNova, Dual, Cu at home/near, Atlas'
_diffrn_measurement_method '\w scans'
_diffrn_orient_matrix_type 'CrysAlisPro convention (1999,Acta A55,543-557)'
_diffrn_orient_matrix_UB_11 0.0565490000
_diffrn_orient_matrix_UB_12 -0.0188880000
_diffrn_orient_matrix_UB_13 0.0363749000
_diffrn_orient_matrix_UB_21 -0.0520532000
_diffrn_orient_matrix_UB_22 -0.0840023000
_diffrn_orient_matrix_UB_23 -0.0135163000
_diffrn_orient_matrix_UB_31 0.0496586000
_diffrn_orient_matrix_UB_32 -0.0085957000
_diffrn_orient_matrix_UB_33 -0.0477847000
_diffrn_radiation_monochromator mirror
_diffrn_radiation_probe x-ray
_diffrn_radiation_type 'Cu K\a'
_diffrn_radiation_wavelength 1.54184
_diffrn_reflns_av_R_equivalents 0.0475
_diffrn_reflns_av_unetI/netI 0.0669
_diffrn_reflns_Laue_measured_fraction_full 0.998
_diffrn_reflns_Laue_measured_fraction_max 0.970
_diffrn_reflns_limit_h_max 22
_diffrn_reflns_limit_h_min -20
_diffrn_reflns_limit_k_max 23
_diffrn_reflns_limit_k_min -23
_diffrn_reflns_limit_l_max 17
_diffrn_reflns_limit_l_min -31
_diffrn_reflns_number 67579
_diffrn_reflns_point_group_measured_fraction_full 0.998
_diffrn_reflns_point_group_measured_fraction_max 0.970
_diffrn_reflns_theta_full 67.684
_diffrn_reflns_theta_max 72.657
_diffrn_reflns_theta_min 2.804
_diffrn_source 'micro-focus sealed X-ray tube'
_diffrn_source_type 'SuperNova (Cu) X-ray Source'
_exptl_absorpt_coefficient_mu 10.314
_exptl_absorpt_correction_T_max 0.632
_exptl_absorpt_correction_T_min 0.359
_exptl_absorpt_correction_type gaussian
_exptl_absorpt_process_details
;
CrysAlisPro 1.171.42.63a (Rigaku Oxford Diffraction, 2022)
Numerical absorption correction based on Gaussian integration over
a multifaceted crystal model.
Empirical absorption correction using spherical harmonics
as implemented in SCALE3 ABSPACK scaling algorithm
;
_exptl_crystal_colour 'clear dark red'
_exptl_crystal_density_diffrn 1.407
_exptl_crystal_description prism
_exptl_crystal_F_000 3514
_exptl_crystal_size_max 0.166
_exptl_crystal_size_mid 0.091
_exptl_crystal_size_min 0.067
_refine_diff_density_max 5.045
_refine_diff_density_min -2.632
_refine_diff_density_rms 0.163
_refine_ls_extinction_method none
_refine_ls_goodness_of_fit_ref 1.038
_refine_ls_hydrogen_treatment constr
_refine_ls_matrix_type full
_refine_ls_number_parameters 1573
_refine_ls_number_reflns 31473
_refine_ls_number_restraints 2719
_refine_ls_restrained_S_all 1.048
_refine_ls_R_factor_all 0.0891
_refine_ls_R_factor_gt 0.0634
_refine_ls_shift/su_max 0.002
_refine_ls_shift/su_mean 0.000
_refine_ls_structure_factor_coef Fsqd
_refine_ls_weighting_details 'w=1/[\s^2^(Fo^2^)+(0.0965P)^2^+24.4474P] where P=(Fo^2^+2Fc^2^)/3'
_refine_ls_weighting_scheme calc
_refine_ls_wR_factor_gt 0.1650
_refine_ls_wR_factor_ref 0.1848
_reflns_Friedel_coverage 0.000
_reflns_number_gt 22680
_reflns_number_total 31473
_reflns_threshold_expression 'I > 2\s(I)'
_cod_data_source_file d3cc05390c2.cif
_cod_data_source_block mt-045
_cod_depositor_comments
;
The following automatic conversions were performed:

data item '_exptl_absorpt_correction_type' value 'Gaussian' was
changed to 'gaussian' in accordance with the
/home/data/users/saulius/crontab/automatic-downloads/rss-feeds/RSC/lib/dictionaries/cif_core.dic
dictionary named 'cif_core.dic' version 2.4.2 last updated on
2011-04-26.

Automatic conversion script
Id: cif_fix_values 8170 2020-07-09 18:12:32Z antanas 

 Adding full bibliography for 7132387--7132389.cif.
;
_cod_database_code 7132387
_shelx_shelxl_version_number 2018/3
_audit_contact_author 'Farzaneh Fadaei Tirani'
_chemical_oxdiff_formula 'C102 H225 N2 O42 Si21 U3'
_shelx_space_group_comment
;
The symmetry employed for this shelxl refinement is uniquely defined
by the following loop, which should always be used as a source of
symmetry information in preference to the above space-group names.
They are only intended as comments.
;
_olex2_refinement_description
;
1. Fixed Uiso
 At 1.2 times of:
  All C(H) groups, All C(H,H) groups
 At 1.5 times of:
  All C(H,H,H) groups
2. Restrained distances
 C6-C5 = C23-C22 = C14-C13 = C20-C18
 1.54 with sigma of 0.01
 C8-C5 \\sim C5-C7
 with sigma of 0.02
3. Uiso/Uaniso restraints and constraints
All non-hydrogen atoms have similar U: within 2A with sigma of 0.005 and sigma
for terminal atoms of 0.01 within 2A
4. Rigid body (RIGU) restrains
 All non-hydrogen atoms
 with sigma for 1-2 distances of 0.004 and sigma for 1-3 distances of 0.004
5.a Ternary CH refined with riding coordinates:
 C2(H2), C6(H6), C10(H10), C14(H14), C18(H18), C22(H22), C26(H26), C30(H30),
 C34(H34), C38(H38), C42(H42), C46(H46), C50(H50), C54(H54), C58(H58), C62(H62),
  C66(H66), C70(H70), C74(H74), C78(H78), C82(H82)
5.b Secondary CH2 refined with riding coordinates:
 C1(H1A,H1B), C5(H5A,H5B), C9(H9A,H9B), C13(H13A,H13B), C17(H17A,H17B),
 C21(H21A,H21B), C25(H25A,H25B), C29(H29A,H29B), C33(H33A,H33B), C37(H37A,H37B),
  C41(H41A,H41B), C45(H45A,H45B), C49(H49A,H49B), C53(H53A,H53B), C57(H57A,
 H57B), C61(H61A,H61B), C65(H65A,H65B), C69(H69A,H69B), C73(H73A,H73B),
 C77(H77A,H77B), C81(H81A,H81B), C85(H85A,H85B), C86(H86A,H86B), C87(H87A,H87B),
  C88(H88A,H88B), C89(H89A,H89B), C90(H90A,H90B), C91(H91A,H91B), C92(H92A,
 H92B), C93(H93A,H93B), C94(H94A,H94B), C95(H95A,H95B), C96(H96A,H96B),
 C97(H97A,H97B), C98(H98A,H98B), C99(H99A,H99B), C100(H10A,H10B), C101(H10C,
 H10D), C102(H10E,H10F)
5.c Idealised Me refined as rotating group:
 C3(H3A,H3B,H3C), C4(H4A,H4B,H4C), C7(H7A,H7B,H7C), C8(H8A,H8B,H8C), C11(H11A,
 H11B,H11C), C12(H12A,H12B,H12C), C15(H15A,H15B,H15C), C16(H16A,H16B,H16C),
 C19(H19A,H19B,H19C), C20(H20A,H20B,H20C), C23(H23A,H23B,H23C), C24(H24A,H24B,
 H24C), C27(H27A,H27B,H27C), C28(H28A,H28B,H28C), C31(H31A,H31B,H31C), C32(H32A,
 H32B,H32C), C35(H35A,H35B,H35C), C36(H36A,H36B,H36C), C39(H39A,H39B,H39C),
 C40(H40A,H40B,H40C), C43(H43A,H43B,H43C), C44(H44A,H44B,H44C), C47(H47A,H47B,
 H47C), C48(H48A,H48B,H48C), C51(H51A,H51B,H51C), C52(H52A,H52B,H52C), C55(H55A,
 H55B,H55C), C56(H56A,H56B,H56C), C59(H59A,H59B,H59C), C60(H60A,H60B,H60C),
 C63(H63A,H63B,H63C), C64(H64A,H64B,H64C), C67(H67A,H67B,H67C), C68(H68A,H68B,
 H68C), C71(H71A,H71B,H71C), C72(H72A,H72B,H72C), C75(H75A,H75B,H75C), C76(H76A,
 H76B,H76C), C79(H79A,H79B,H79C), C80(H80A,H80B,H80C), C83(H83A,H83B,H83C),
 C84(H84A,H84B,H84C)
;
_smtbx_masks_void_probe_radius 1.2
_smtbx_masks_void_truncation_radius 1.2
_olex2_submission_special_instructions 'No special instructions were received'
_oxdiff_exptl_absorpt_empirical_details
;
Empirical correction (ABSPACK) includes:
- Absorption correction using spherical harmonics
- Frame scaling
- Detector area scaling
- B-factor correction
;
_oxdiff_exptl_absorpt_empirical_full_max 2.168
_oxdiff_exptl_absorpt_empirical_full_min 0.620

loop_
_space_group_symop_operation_xyz
'x, y, z'
'-x, -y, -z'

loop_
_atom_site_label
_atom_site_type_symbol
_atom_site_fract_x
_atom_site_fract_y
_atom_site_fract_z
_atom_site_U_iso_or_equiv
_atom_site_adp_type
_atom_site_occupancy
_atom_site_site_symmetry_order
_atom_site_calc_flag
_atom_site_refinement_flags_posn
_atom_site_refinement_flags_adp
_atom_site_refinement_flags_occupancy
_atom_site_disorder_assembly
_atom_site_disorder_group
U1 U 0.54699(2) 0.77643(2) 0.75868(2) 0.04527(10) Uani 1 1 d . . . . .
U2 U 0.39440(2) 0.57647(2) 0.74019(2) 0.03995(9) Uani 1 1 d . . . . .
U3 U 0.33467(2) 0.72893(2) 0.70308(2) 0.04679(10) Uani 1 1 d . . . . .
Si1 Si 0.6856(3) 0.94243(19) 0.84051(17) 0.0762(9) Uani 1 1 d . U . . .
Si2 Si 0.8350(3) 0.9076(2) 0.8078(2) 0.0922(10) Uani 1 1 d . U . . .
Si3 Si 0.8183(3) 0.8027(2) 0.89139(19) 0.0831(9) Uani 1 1 d . U . . .
Si4 Si 0.7400(2) 0.66288(19) 0.80535(15) 0.0657(7) Uani 1 1 d . U . . .
Si5 Si 0.7388(2) 0.7654(2) 0.72141(18) 0.0777(9) Uani 1 1 d . U . . .
Si6 Si 0.6557(2) 0.81710(19) 0.90722(14) 0.0658(7) Uani 1 1 d . U . . .
Si7 Si 0.57488(18) 0.66316(15) 0.83646(10) 0.0472(6) Uani 1 1 d . U . . .
Si8 Si 0.2862(2) 0.4791(2) 0.85076(13) 0.0633(7) Uani 1 1 d . U . . .
Si9 Si 0.1225(2) 0.4596(3) 0.79867(17) 0.0795(9) Uani 1 1 d . U . . .
Si10 Si 0.1177(2) 0.5968(3) 0.87957(16) 0.0787(9) Uani 1 1 d . U . . .
Si11 Si 0.1773(2) 0.7005(2) 0.79467(14) 0.0702(8) Uani 1 1 d . U . . .
Si12 Si 0.3539(2) 0.73247(19) 0.83374(11) 0.0560(7) Uani 1 1 d . U . . .
Si13 Si 0.2865(2) 0.6212(2) 0.91996(12) 0.0665(7) Uani 1 1 d . U . . .
Si14 Si 0.18011(19) 0.5648(2) 0.71308(13) 0.0647(7) Uani 1 1 d . U . . .
Si15 Si 0.2181(2) 0.7597(3) 0.60129(13) 0.0747(8) Uani 1 1 d . U . . .
Si16 Si 0.3551(3) 0.9099(2) 0.60978(13) 0.0754(8) Uani 1 1 d . U . . .
Si17 Si 0.4479(2) 0.85279(18) 0.52295(11) 0.0638(7) Uani 1 1 d . U . . .
Si18 Si 0.5699(2) 0.85719(16) 0.60859(11) 0.0549(6) Uani 1 1 d . U . . .
Si19 Si 0.46206(16) 0.69027(14) 0.62092(9) 0.0405(5) Uani 1 1 d . U . . .
Si20 Si 0.33129(19) 0.69521(18) 0.54225(10) 0.0520(6) Uani 1 1 d . U . . .
Si21 Si 0.4758(2) 0.90626(17) 0.69680(11) 0.0582(7) Uani 1 1 d . U . . .
O1 O 0.6163(5) 0.8938(4) 0.7958(4) 0.0714(17) Uani 1 1 d . U . . .
O2 O 0.7730(6) 0.9511(5) 0.8197(4) 0.0882(17) Uani 1 1 d . U . . .
O3 O 0.6774(6) 0.9000(5) 0.8929(4) 0.0748(15) Uani 1 1 d . U . . .
O4 O 0.8497(6) 0.8726(6) 0.8605(5) 0.0924(18) Uani 1 1 d . U . . .
O5 O 0.8038(5) 0.7256(5) 0.8498(4) 0.0770(16) Uani 1 1 d . U . . .
O6 O 0.7354(6) 0.7994(5) 0.9165(4) 0.0761(15) Uani 1 1 d . U . . .
O7 O 0.7407(5) 0.6959(5) 0.7497(4) 0.0741(15) Uani 1 1 d . U . . .
O8 O 0.6532(4) 0.6415(4) 0.8283(3) 0.0538(12) Uani 1 1 d . U . . .
O9 O 0.6040(5) 0.7564(4) 0.8545(3) 0.0560(13) Uani 1 1 d . U . . .
O10 O 0.5227(4) 0.6479(4) 0.7814(2) 0.0432(12) Uani 1 1 d . U . . .
O11 O 0.6521(5) 0.7662(5) 0.7164(4) 0.0739(17) Uani 1 1 d . U . . .
O12 O 0.8004(6) 0.8424(6) 0.7575(4) 0.0878(18) Uani 1 1 d . U . . .
O13 O 0.3385(5) 0.5167(5) 0.8050(3) 0.0586(15) Uani 1 1 d . U . . .
O14 O 0.1924(5) 0.4442(5) 0.8294(4) 0.0754(15) Uani 1 1 d . U . . .
O15 O 0.2965(5) 0.5422(5) 0.9032(3) 0.0687(14) Uani 1 1 d . U . . .
O16 O 0.1545(5) 0.4915(6) 0.7435(4) 0.0740(15) Uani 1 1 d . U . . .
O17 O 0.1003(6) 0.5224(6) 0.8348(4) 0.0843(17) Uani 1 1 d . U . . .
O18 O 0.1915(5) 0.6081(6) 0.9200(3) 0.0760(15) Uani 1 1 d . U . . .
O19 O 0.1444(5) 0.6725(6) 0.8510(3) 0.0755(15) Uani 1 1 d . U . . .
O20 O 0.1582(5) 0.6316(6) 0.7476(3) 0.0714(14) Uani 1 1 d . U . . .
O21 O 0.2764(5) 0.7397(5) 0.8017(3) 0.0626(13) Uani 1 1 d . U . . .
O22 O 0.3222(5) 0.6735(5) 0.8749(3) 0.0631(13) Uani 1 1 d . U . . .
O23 O 0.3987(5) 0.7050(4) 0.7852(3) 0.0532(13) Uani 1 1 d . U . . .
O24 O 0.2763(4) 0.5975(5) 0.7073(3) 0.0564(14) Uani 1 1 d . U . . .
O25 O 0.2356(5) 0.7420(6) 0.6588(3) 0.0742(16) Uani 1 1 d . U . . .
O26 O 0.2507(5) 0.7090(5) 0.5558(3) 0.0657(14) Uani 1 1 d . U . . .
O27 O 0.2693(6) 0.8492(6) 0.5966(3) 0.0766(14) Uani 1 1 d . U . . .
O28 O 0.4075(6) 0.9035(5) 0.5609(3) 0.0737(14) Uani 1 1 d . U . . .
O29 O 0.3936(6) 0.8900(5) 0.6614(3) 0.0716(14) Uani 1 1 d . U . . .
O30 O 0.5321(6) 0.8628(4) 0.5511(3) 0.0643(14) Uani 1 1 d . U . . .
O31 O 0.3902(5) 0.7645(4) 0.5162(3) 0.0597(13) Uani 1 1 d . U . . .
O32 O 0.5441(5) 0.9096(4) 0.6553(3) 0.0596(13) Uani 1 1 d . U . . .
O33 O 0.5309(4) 0.7698(4) 0.6183(3) 0.0500(12) Uani 1 1 d . U . . .
O34 O 0.4548(5) 0.8326(4) 0.7253(3) 0.0556(14) Uani 1 1 d . U . . .
O35 O 0.4469(4) 0.6799(4) 0.6824(2) 0.0429(12) Uani 1 1 d . U . . .
O36 O 0.3768(4) 0.6959(4) 0.5998(2) 0.0472(11) Uani 1 1 d . U . . .
O37 O 0.4542(4) 0.4698(4) 0.7306(3) 0.0486(13) Uani 1 1 d . U . . .
O38 O 0.3391(4) 0.4731(4) 0.6558(3) 0.0539(13) Uani 1 1 d . U . . .
O39 O 0.2026(6) 0.2516(6) 0.6852(4) 0.0794(18) Uani 1 1 d . U . . .
O40 O 0.3350(5) 0.2580(5) 0.7612(4) 0.0749(17) Uani 1 1 d . U . . .
O41 O 0.4673(5) 0.2840(5) 0.6190(3) 0.0705(17) Uani 1 1 d . U . . .
O42 O 0.3392(6) 0.2952(5) 0.5483(3) 0.0717(17) Uani 1 1 d . U . . .
N1 N 0.5007(6) 0.3314(6) 0.7389(4) 0.0649(16) Uani 1 1 d . U . . .
N2 N 0.2079(6) 0.3319(6) 0.5921(4) 0.0702(17) Uani 1 1 d . U . . .
C1 C 0.6844(10) 1.0383(7) 0.8617(6) 0.088(2) Uani 1 1 d . U . . .
H1A H 0.711773 1.069945 0.835254 0.106 Uiso 1 1 calc R U . . .
H1B H 0.628402 1.034822 0.860081 0.106 Uiso 1 1 calc R U . . .
C2 C 0.7221(12) 1.0786(9) 0.9170(8) 0.101(3) Uani 1 1 d . U . . .
H2 H 0.691508 1.047627 0.943392 0.121 Uiso 1 1 calc R U . . .
C3 C 0.7091(12) 1.1558(9) 0.9273(8) 0.115(4) Uani 1 1 d . U . . .
H3A H 0.741941 1.189501 0.904256 0.172 Uiso 1 1 calc R U . . .
H3B H 0.724262 1.178847 0.964833 0.172 Uiso 1 1 calc R U . . .
H3C H 0.653024 1.147190 0.919304 0.172 Uiso 1 1 calc R U . . .
C4 C 0.8005(12) 1.0891(10) 0.9268(8) 0.121(4) Uani 1 1 d . U . . .
H4A H 0.805757 1.040446 0.927163 0.181 Uiso 1 1 calc R U . . .
H4B H 0.820319 1.121137 0.961501 0.181 Uiso 1 1 calc R U . . .
H4C H 0.831526 1.113386 0.898674 0.181 Uiso 1 1 calc R U . . .
C5 C 0.9340(10) 0.9680(9) 0.7877(8) 0.119(3) Uani 1 1 d D U . . .
H5A H 0.971263 0.941124 0.789417 0.142 Uiso 1 1 calc R U . . .
H5B H 0.927773 0.974014 0.750002 0.142 Uiso 1 1 calc R U . . .
C6 C 0.9714(13) 1.0455(10) 0.8209(10) 0.138(4) Uani 1 1 d D U . . .
H6 H 0.959033 1.048956 0.859346 0.166 Uiso 1 1 calc R U . . .
C7 C 0.9355(15) 1.0927(11) 0.7851(11) 0.159(5) Uani 1 1 d D U . . .
H7A H 0.978658 1.137913 0.778342 0.238 Uiso 1 1 calc R U . . .
H7B H 0.895449 1.107118 0.804708 0.238 Uiso 1 1 calc R U . . .
H7C H 0.911045 1.061018 0.750988 0.238 Uiso 1 1 calc R U . . .
C8 C 1.0585(12) 1.0726(13) 0.8113(11) 0.164(6) Uani 1 1 d D U . . .
H8A H 1.065058 1.057913 0.773476 0.247 Uiso 1 1 calc R U . . .
H8B H 1.085600 1.050129 0.833357 0.247 Uiso 1 1 calc R U . . .
H8C H 1.081393 1.127431 0.820682 0.247 Uiso 1 1 calc R U . . .
C9 C 0.8931(10) 0.8092(9) 0.9454(8) 0.101(2) Uani 1 1 d . U . . .
H9A H 0.865212 0.774655 0.970112 0.122 Uiso 1 1 calc R U . . .
H9B H 0.932506 0.789824 0.928637 0.122 Uiso 1 1 calc R U . . .
C10 C 0.9364(12) 0.8818(11) 0.9773(9) 0.114(3) Uani 1 1 d . U . . .
H10 H 0.965689 0.917143 0.952932 0.137 Uiso 1 1 calc R U . . .
C11 C 0.8822(13) 0.9164(12) 1.0099(9) 0.134(5) Uani 1 1 d . U . . .
H11A H 0.831249 0.902569 0.989410 0.201 Uiso 1 1 calc R U . . .
H11B H 0.908062 0.971183 1.016910 0.201 Uiso 1 1 calc R U . . .
H11C H 0.872994 0.897147 1.043835 0.201 Uiso 1 1 calc R U . . .
C12 C 0.9966(13) 0.8753(12) 1.0171(9) 0.133(5) Uani 1 1 d . U . . .
H12A H 0.968875 0.851972 1.046669 0.200 Uiso 1 1 calc R U . . .
H12B H 1.035094 0.925453 1.031142 0.200 Uiso 1 1 calc R U . . .
H12C H 1.024411 0.844275 0.999179 0.200 Uiso 1 1 calc R U . . .
C13 C 0.7578(9) 0.5763(9) 0.7963(8) 0.097(2) Uani 1 1 d D U . . .
H13A H 0.748147 0.558007 0.831009 0.116 Uiso 1 1 calc R U . . .
H13B H 0.714279 0.540766 0.770828 0.116 Uiso 1 1 calc R U . . .
C14 C 0.8320(10) 0.5631(11) 0.7784(9) 0.121(3) Uani 1 1 d D U . . .
H14 H 0.830555 0.562441 0.738942 0.146 Uiso 1 1 calc R U . . .
C15 C 0.8207(13) 0.4803(11) 0.7859(10) 0.136(5) Uani 1 1 d . U . . .
H15A H 0.832006 0.453760 0.752835 0.203 Uiso 1 1 calc R U . . .
H15B H 0.765868 0.454089 0.794210 0.203 Uiso 1 1 calc R U . . .
H15C H 0.857221 0.481749 0.815235 0.203 Uiso 1 1 calc R U . . .
C16 C 0.8992(14) 0.6221(13) 0.7986(11) 0.154(6) Uani 1 1 d . U . . .
H16A H 0.904360 0.625679 0.837542 0.230 Uiso 1 1 calc R U . . .
H16B H 0.895914 0.668641 0.789777 0.230 Uiso 1 1 calc R U . . .
H16C H 0.945581 0.614325 0.783090 0.230 Uiso 1 1 calc R U . . .
C17 C 0.7796(10) 0.7513(11) 0.6556(7) 0.101(3) Uani 1 1 d . U . . .
H17A H 0.754057 0.697792 0.639495 0.122 Uiso 1 1 calc R U . . .
H17B H 0.764366 0.781261 0.632034 0.122 Uiso 1 1 calc R U . . .
C18 C 0.8689(12) 0.7722(11) 0.6563(9) 0.122(3) Uani 1 1 d D U . . .
H18 H 0.891136 0.798830 0.693077 0.147 Uiso 1 1 calc R U . . .
C19 C 0.9112(13) 0.8163(14) 0.6214(10) 0.149(6) Uani 1 1 d . U . . .
H19A H 0.906389 0.785580 0.586237 0.223 Uiso 1 1 calc R U . . .
H19B H 0.967173 0.839103 0.634518 0.223 Uiso 1 1 calc R U . . .
H19C H 0.890217 0.855971 0.618284 0.223 Uiso 1 1 calc R U . . .
C20 C 0.8736(14) 0.6945(11) 0.6512(10) 0.149(5) Uani 1 1 d D U . . .
H20A H 0.824738 0.659635 0.662912 0.224 Uiso 1 1 calc R U . . .
H20B H 0.919234 0.696889 0.673633 0.224 Uiso 1 1 calc R U . . .
H20C H 0.879827 0.676983 0.613873 0.224 Uiso 1 1 calc R U . . .
C21 C 0.6007(10) 0.8073(8) 0.9674(5) 0.081(2) Uani 1 1 d . U . . .
H21A H 0.555731 0.823797 0.961513 0.098 Uiso 1 1 calc R U . . .
H21B H 0.577167 0.752813 0.968754 0.098 Uiso 1 1 calc R U . . .
C22 C 0.6368(12) 0.8440(9) 1.0211(7) 0.109(3) Uani 1 1 d D U . . .
H22 H 0.677158 0.822174 1.029680 0.131 Uiso 1 1 calc R U . . .
C23 C 0.6799(14) 0.9279(9) 1.0248(8) 0.136(5) Uani 1 1 d D U . . .
H23A H 0.652572 0.947294 1.000434 0.204 Uiso 1 1 calc R U . . .
H23B H 0.734610 0.938096 1.014956 0.204 Uiso 1 1 calc R U . . .
H23C H 0.680314 0.952592 1.061517 0.204 Uiso 1 1 calc R U . . .
C24 C 0.5824(14) 0.8353(14) 1.0650(7) 0.143(6) Uani 1 1 d . U . . .
H24A H 0.539945 0.853250 1.056686 0.215 Uiso 1 1 calc R U . . .
H24B H 0.612013 0.864646 1.098424 0.215 Uiso 1 1 calc R U . . .
H24C H 0.559095 0.782168 1.068777 0.215 Uiso 1 1 calc R U . . .
C25 C 0.5177(7) 0.6167(6) 0.8898(4) 0.0553(16) Uani 1 1 d . U . . .
H25A H 0.489107 0.648400 0.906689 0.066 Uiso 1 1 calc R U . . .
H25B H 0.477223 0.568269 0.872944 0.066 Uiso 1 1 calc R U . . .
C26 C 0.5668(8) 0.6010(7) 0.9350(4) 0.0618(19) Uani 1 1 d . U . . .
H26 H 0.618318 0.644407 0.943187 0.074 Uiso 1 1 calc R U . . .
C27 C 0.5207(9) 0.5950(8) 0.9856(5) 0.073(3) Uani 1 1 d . U . . .
H27A H 0.512447 0.642187 0.997239 0.109 Uiso 1 1 calc R U . . .
H27B H 0.551009 0.585136 1.013971 0.109 Uiso 1 1 calc R U . . .
H27C H 0.469084 0.553755 0.977907 0.109 Uiso 1 1 calc R U . . .
C28 C 0.5848(9) 0.5294(7) 0.9158(5) 0.069(3) Uani 1 1 d . U . . .
H28A H 0.534776 0.486600 0.906448 0.103 Uiso 1 1 calc R U . . .
H28B H 0.614904 0.519881 0.944471 0.103 Uiso 1 1 calc R U . . .
H28C H 0.616071 0.536412 0.884409 0.103 Uiso 1 1 calc R U . . .
C29 C 0.3127(8) 0.4023(8) 0.8714(5) 0.0727(19) Uani 1 1 d . U . . .
H29A H 0.324134 0.373865 0.838815 0.087 Uiso 1 1 calc R U . . .
H29B H 0.362875 0.425794 0.894222 0.087 Uiso 1 1 calc R U . . .
C30 C 0.2538(9) 0.3458(9) 0.9011(6) 0.084(2) Uani 1 1 d . U . . .
H30 H 0.203055 0.322487 0.878184 0.101 Uiso 1 1 calc R U . . .
C31 C 0.2363(10) 0.3816(10) 0.9519(6) 0.097(4) Uani 1 1 d . U . . .
H31A H 0.202732 0.342891 0.971347 0.146 Uiso 1 1 calc R U . . .
H31B H 0.208283 0.414736 0.944908 0.146 Uiso 1 1 calc R U . . .
H31C H 0.285980 0.411058 0.973350 0.146 Uiso 1 1 calc R U . . .
C32 C 0.2823(11) 0.2838(10) 0.9096(7) 0.098(3) Uani 1 1 d . U . . .
H32A H 0.337680 0.305498 0.924224 0.147 Uiso 1 1 calc R U . . .
H32B H 0.278670 0.251343 0.875332 0.147 Uiso 1 1 calc R U . . .
H32C H 0.249221 0.254107 0.934616 0.147 Uiso 1 1 calc R U . . .
C33 C 0.0350(9) 0.3713(10) 0.7810(7) 0.099(3) Uani 1 1 d . U . . .
H33A H -0.003879 0.382224 0.759081 0.119 Uiso 1 1 calc R U . . .
H33B H 0.052582 0.335001 0.757892 0.119 Uiso 1 1 calc R U . . .
C34 C -0.0104(12) 0.3307(13) 0.8272(8) 0.117(3) Uani 1 1 d . U . . .
H34 H -0.050298 0.283047 0.807418 0.141 Uiso 1 1 calc R U . . .
C35 C -0.0597(13) 0.3659(13) 0.8579(9) 0.131(5) Uani 1 1 d . U . . .
H35A H -0.027979 0.400472 0.889060 0.196 Uiso 1 1 calc R U . . .
H35B H -0.105059 0.326958 0.869848 0.196 Uiso 1 1 calc R U . . .
H35C H -0.079039 0.393783 0.835315 0.196 Uiso 1 1 calc R U . . .
C36 C 0.0375(13) 0.3058(13) 0.8569(9) 0.135(5) Uani 1 1 d . U . . .
H36A H 0.084419 0.306768 0.837451 0.203 Uiso 1 1 calc R U . . .
H36B H 0.007560 0.254317 0.862508 0.203 Uiso 1 1 calc R U . . .
H36C H 0.054401 0.338685 0.891495 0.203 Uiso 1 1 calc R U . . .
C37 C 0.0280(10) 0.5856(10) 0.9184(7) 0.098(2) Uani 1 1 d . U . . .
H37A H -0.018678 0.566966 0.892374 0.118 Uiso 1 1 calc R U . . .
H37B H 0.022482 0.545358 0.939881 0.118 Uiso 1 1 calc R U . . .
C38 C 0.0227(11) 0.6467(12) 0.9530(8) 0.119(3) Uani 1 1 d . U . . .
H38 H 0.009367 0.675082 0.926686 0.142 Uiso 1 1 calc R U . . .
C39 C 0.0847(12) 0.7018(13) 0.9817(9) 0.138(5) Uani 1 1 d . U . . .
H39A H 0.100613 0.682995 1.012137 0.207 Uiso 1 1 calc R U . . .
H39B H 0.069237 0.744607 0.994858 0.207 Uiso 1 1 calc R U . . .
H39C H 0.129414 0.717773 0.959109 0.207 Uiso 1 1 calc R U . . .
C40 C -0.0516(11) 0.6293(12) 0.9853(8) 0.132(5) Uani 1 1 d . U . . .
H40A H -0.098520 0.618924 0.961300 0.198 Uiso 1 1 calc R U . . .
H40B H -0.045552 0.672585 1.012787 0.198 Uiso 1 1 calc R U . . .
H40C H -0.057938 0.585309 1.002269 0.198 Uiso 1 1 calc R U . . .
C41 C 0.1376(10) 0.7694(10) 0.7766(6) 0.091(2) Uani 1 1 d . U . . .
H41A H 0.154509 0.778046 0.740383 0.109 Uiso 1 1 calc R U . . .
H41B H 0.079072 0.743944 0.772838 0.109 Uiso 1 1 calc R U . . .
C42 C 0.1519(13) 0.8377(12) 0.8052(8) 0.115(3) Uani 1 1 d . U . . .
H42 H 0.209833 0.867251 0.813701 0.138 Uiso 1 1 calc R U . . .
C43 C 0.1043(14) 0.8340(13) 0.8541(9) 0.139(5) Uani 1 1 d . U . . .
H43A H 0.048091 0.820472 0.843056 0.209 Uiso 1 1 calc R U . . .
H43B H 0.123566 0.883167 0.877195 0.209 Uiso 1 1 calc R U . . .
H43C H 0.110358 0.796140 0.873780 0.209 Uiso 1 1 calc R U . . .
C44 C 0.1085(15) 0.8758(14) 0.7629(9) 0.142(5) Uani 1 1 d . U . . .
H44A H 0.123221 0.864734 0.726431 0.212 Uiso 1 1 calc R U . . .
H44B H 0.126912 0.930320 0.774122 0.212 Uiso 1 1 calc R U . . .
H44C H 0.050661 0.854134 0.763981 0.212 Uiso 1 1 calc R U . . .
C45 C 0.4184(8) 0.8258(8) 0.8690(5) 0.0690(19) Uani 1 1 d . U . . .
H45A H 0.471535 0.824445 0.876983 0.083 Uiso 1 1 calc R U . . .
H45B H 0.424778 0.862997 0.844748 0.083 Uiso 1 1 calc R U . . .
C46 C 0.3874(9) 0.8532(9) 0.9221(5) 0.080(2) Uani 1 1 d . U . . .
H46 H 0.387422 0.818629 0.947848 0.095 Uiso 1 1 calc R U . . .
C47 C 0.3065(10) 0.8555(10) 0.9180(6) 0.093(4) Uani 1 1 d . U . . .
H47A H 0.292239 0.872172 0.953543 0.139 Uiso 1 1 calc R U . . .
H47B H 0.268456 0.805162 0.903835 0.139 Uiso 1 1 calc R U . . .
H47C H 0.305267 0.890507 0.894065 0.139 Uiso 1 1 calc R U . . .
C48 C 0.4488(11) 0.9306(10) 0.9441(7) 0.101(4) Uani 1 1 d . U . . .
H48A H 0.451200 0.965301 0.919084 0.151 Uiso 1 1 calc R U . . .
H48B H 0.500984 0.926705 0.948746 0.151 Uiso 1 1 calc R U . . .
H48C H 0.433532 0.949381 0.978724 0.151 Uiso 1 1 calc R U . . .
C49 C 0.3371(9) 0.6663(8) 0.9866(5) 0.076(2) Uani 1 1 d . U . . .
H49A H 0.394966 0.686488 0.982311 0.091 Uiso 1 1 calc R U . . .
H49B H 0.321179 0.709682 0.998761 0.091 Uiso 1 1 calc R U . . .
C50 C 0.3226(10) 0.6177(9) 1.0316(5) 0.085(2) Uani 1 1 d . U . . .
H50 H 0.334574 0.571749 1.018332 0.102 Uiso 1 1 calc R U . . .
C51 C 0.3748(11) 0.6577(10) 1.0810(6) 0.099(4) Uani 1 1 d . U . . .
H51A H 0.429792 0.679899 1.071553 0.148 Uiso 1 1 calc R U . . .
H51B H 0.371431 0.621929 1.105418 0.148 Uiso 1 1 calc R U . . .
H51C H 0.357366 0.697386 1.098439 0.148 Uiso 1 1 calc R U . . .
C52 C 0.2343(11) 0.5925(11) 1.0442(6) 0.109(4) Uani 1 1 d . U . . .
H52A H 0.221441 0.636667 1.057960 0.163 Uiso 1 1 calc R U . . .
H52B H 0.224619 0.559240 1.071164 0.163 Uiso 1 1 calc R U . . .
H52C H 0.200789 0.565530 1.011573 0.163 Uiso 1 1 calc R U . . .
C53 C 0.1229(8) 0.5411(10) 0.6463(6) 0.082(2) Uani 1 1 d . U . . .
H53A H 0.117113 0.587446 0.637970 0.098 Uiso 1 1 calc R U . . .
H53B H 0.155375 0.526135 0.618975 0.098 Uiso 1 1 calc R U . . .
C54 C 0.0400(10) 0.4791(12) 0.6401(7) 0.108(3) Uani 1 1 d . U . . .
H54 H 0.040400 0.429672 0.647063 0.130 Uiso 1 1 calc R U . . .
C55 C -0.0139(10) 0.5106(13) 0.6782(8) 0.120(5) Uani 1 1 d . U . . .
H55A H -0.003132 0.505614 0.715160 0.180 Uiso 1 1 calc R U . . .
H55B H -0.070076 0.481906 0.667186 0.180 Uiso 1 1 calc R U . . .
H55C H -0.001884 0.563665 0.675874 0.180 Uiso 1 1 calc R U . . .
C56 C 0.0065(12) 0.4763(14) 0.5803(8) 0.138(5) Uani 1 1 d . U . . .
H56A H -0.046981 0.437819 0.573474 0.207 Uiso 1 1 calc R U . . .
H56B H 0.041683 0.463989 0.554581 0.207 Uiso 1 1 calc R U . . .
H56C H 0.004308 0.525334 0.576656 0.207 Uiso 1 1 calc R U . . .
C57 C 0.1122(9) 0.7362(11) 0.5836(6) 0.095(2) Uani 1 1 d . U . . .
H57A H 0.082040 0.685995 0.592643 0.114 Uiso 1 1 calc R U . . .
H57B H 0.094012 0.772924 0.605713 0.114 Uiso 1 1 calc R U . . .
C58 C 0.0912(12) 0.7356(14) 0.5215(7) 0.117(3) Uani 1 1 d . U . . .
H58 H 0.119540 0.708523 0.498019 0.140 Uiso 1 1 calc R U . . .
C59 C -0.0014(13) 0.6939(16) 0.5117(9) 0.147(5) Uani 1 1 d . U . . .
H59A H -0.018224 0.649723 0.529690 0.220 Uiso 1 1 calc R U . . .
H59B H -0.015506 0.677995 0.473251 0.220 Uiso 1 1 calc R U . . .
H59C H -0.028153 0.727967 0.526020 0.220 Uiso 1 1 calc R U . . .
C60 C 0.1110(15) 0.8130(15) 0.5100(9) 0.146(5) Uani 1 1 d . U . . .
H60A H 0.103699 0.845165 0.541585 0.218 Uiso 1 1 calc R U . . .
H60B H 0.075984 0.812343 0.479948 0.218 Uiso 1 1 calc R U . . .
H60C H 0.166376 0.832758 0.500741 0.218 Uiso 1 1 calc R U . . .
C61 C 0.3511(12) 1.0052(9) 0.6225(6) 0.098(2) Uani 1 1 d . U . . .
H61A H 0.364333 1.024024 0.661192 0.117 Uiso 1 1 calc R U . . .
H61B H 0.394477 1.037616 0.603606 0.117 Uiso 1 1 calc R U . . .
C62 C 0.2816(14) 1.0177(11) 0.6089(8) 0.115(3) Uani 1 1 d . U . . .
H62 H 0.231398 0.977365 0.615925 0.138 Uiso 1 1 calc R U . . .
C63 C 0.2776(14) 1.0913(10) 0.6166(8) 0.124(4) Uani 1 1 d . U . . .
H63A H 0.309724 1.121170 0.649092 0.186 Uiso 1 1 calc R U . . .
H63B H 0.222269 1.087214 0.620057 0.186 Uiso 1 1 calc R U . . .
H63C H 0.298023 1.115906 0.585795 0.186 Uiso 1 1 calc R U . . .
C64 C 0.2969(16) 1.0185(13) 0.5432(9) 0.143(5) Uani 1 1 d . U . . .
H64A H 0.351731 1.050753 0.539286 0.215 Uiso 1 1 calc R U . . .
H64B H 0.260267 1.037791 0.527040 0.215 Uiso 1 1 calc R U . . .
H64C H 0.287404 0.967246 0.525263 0.215 Uiso 1 1 calc R U . . .
C65 C 0.4647(10) 0.8814(8) 0.4557(4) 0.076(2) Uani 1 1 d . U . . .
H65A H 0.491597 0.936623 0.460045 0.091 Uiso 1 1 calc R U . . .
H65B H 0.500283 0.858320 0.437347 0.091 Uiso 1 1 calc R U . . .
C66 C 0.3838(11) 0.8569(9) 0.4194(5) 0.090(3) Uani 1 1 d . U . . .
H66 H 0.362840 0.800821 0.410470 0.108 Uiso 1 1 calc R U . . .
C67 C 0.3244(12) 0.8771(11) 0.4398(6) 0.107(4) Uani 1 1 d . U . . .
H67A H 0.344963 0.931006 0.453704 0.161 Uiso 1 1 calc R U . . .
H67B H 0.302950 0.848965 0.468883 0.161 Uiso 1 1 calc R U . . .
H67C H 0.282240 0.865860 0.411737 0.161 Uiso 1 1 calc R U . . .
C68 C 0.4125(12) 0.8892(10) 0.3656(6) 0.103(4) Uani 1 1 d . U . . .
H68A H 0.367135 0.872859 0.339177 0.154 Uiso 1 1 calc R U . . .
H68B H 0.453119 0.870302 0.351335 0.154 Uiso 1 1 calc R U . . .
H68C H 0.434888 0.944184 0.373144 0.154 Uiso 1 1 calc R U . . .
C69 C 0.6778(9) 0.8865(7) 0.6085(6) 0.078(2) Uani 1 1 d . U . . .
H69A H 0.695244 0.865168 0.637337 0.094 Uiso 1 1 calc R U . . .
H69B H 0.689628 0.861853 0.574386 0.094 Uiso 1 1 calc R U . . .
C70 C 0.7281(11) 0.9652(10) 0.6150(7) 0.103(3) Uani 1 1 d . U . . .
H70 H 0.702804 0.994189 0.596444 0.123 Uiso 1 1 calc R U . . .
C71 C 0.7334(13) 0.9902(12) 0.6822(8) 0.136(5) Uani 1 1 d . U . . .
H71A H 0.680006 0.983052 0.693949 0.203 Uiso 1 1 calc R U . . .
H71B H 0.767645 1.043169 0.692074 0.203 Uiso 1 1 calc R U . . .
H71C H 0.755419 0.958989 0.699417 0.203 Uiso 1 1 calc R U . . .
C72 C 0.8089(12) 0.9877(12) 0.6072(9) 0.132(5) Uani 1 1 d . U . . .
H72A H 0.831627 0.956461 0.623891 0.198 Uiso 1 1 calc R U . . .
H72B H 0.835520 1.040429 0.623405 0.198 Uiso 1 1 calc R U . . .
H72C H 0.816471 0.982042 0.568815 0.198 Uiso 1 1 calc R U . . .
C73 C 0.4868(6) 0.6162(6) 0.5775(4) 0.0465(15) Uani 1 1 d . U . . .
H73A H 0.446603 0.566591 0.580899 0.056 Uiso 1 1 calc R U . . .
H73B H 0.482804 0.623362 0.539851 0.056 Uiso 1 1 calc R U . . .
C74 C 0.5704(7) 0.6150(6) 0.5902(4) 0.0510(17) Uani 1 1 d . U . . .
H74 H 0.609520 0.667739 0.594891 0.061 Uiso 1 1 calc R U . . .
C75 C 0.5728(7) 0.5851(7) 0.6409(4) 0.059(2) Uani 1 1 d . U . . .
H75A H 0.567264 0.620581 0.671048 0.088 Uiso 1 1 calc R U . . .
H75B H 0.623514 0.578387 0.645850 0.088 Uiso 1 1 calc R U . . .
H75C H 0.529065 0.536611 0.639252 0.088 Uiso 1 1 calc R U . . .
C76 C 0.5939(8) 0.5690(7) 0.5440(5) 0.065(3) Uani 1 1 d . U . . .
H76A H 0.552198 0.519010 0.535441 0.098 Uiso 1 1 calc R U . . .
H76B H 0.643957 0.563985 0.554186 0.098 Uiso 1 1 calc R U . . .
H76C H 0.600508 0.594300 0.512648 0.098 Uiso 1 1 calc R U . . .
C77 C 0.3087(8) 0.6048(7) 0.4967(5) 0.0641(18) Uani 1 1 d . U . . .
H77A H 0.354596 0.609285 0.474665 0.077 Uiso 1 1 calc R U . . .
H77B H 0.304470 0.565533 0.518799 0.077 Uiso 1 1 calc R U . . .
C78 C 0.2337(9) 0.5770(9) 0.4589(5) 0.077(2) Uani 1 1 d . U . . .
H78 H 0.187346 0.572595 0.481039 0.092 Uiso 1 1 calc R U . . .
C79 C 0.2197(11) 0.5008(10) 0.4266(7) 0.105(4) Uani 1 1 d . U . . .
H79A H 0.265028 0.503496 0.405063 0.158 Uiso 1 1 calc R U . . .
H79B H 0.171301 0.485205 0.402994 0.158 Uiso 1 1 calc R U . . .
H79C H 0.213569 0.464224 0.450771 0.158 Uiso 1 1 calc R U . . .
C80 C 0.2370(10) 0.6307(10) 0.4220(6) 0.092(4) Uani 1 1 d . U . . .
H80A H 0.246474 0.680444 0.442757 0.137 Uiso 1 1 calc R U . . .
H80B H 0.186489 0.613481 0.400503 0.137 Uiso 1 1 calc R U . . .
H80C H 0.280268 0.633835 0.398401 0.137 Uiso 1 1 calc R U . . .
C81 C 0.5064(10) 0.9984(7) 0.7417(5) 0.076(2) Uani 1 1 d . U . . .
H81A H 0.563524 1.013861 0.752434 0.091 Uiso 1 1 calc R U . . .
H81B H 0.500984 1.035675 0.720402 0.091 Uiso 1 1 calc R U . . .
C82 C 0.4632(11) 1.0042(9) 0.7919(6) 0.093(3) Uani 1 1 d . U . . .
H82 H 0.477820 0.975239 0.817120 0.111 Uiso 1 1 calc R U . . .
C83 C 0.4988(12) 1.0903(10) 0.8167(7) 0.112(4) Uani 1 1 d . U . . .
H83A H 0.512855 1.095697 0.854929 0.167 Uiso 1 1 calc R U . . .
H83B H 0.459231 1.113167 0.811927 0.167 Uiso 1 1 calc R U . . .
H83C H 0.546422 1.115587 0.798715 0.167 Uiso 1 1 calc R U . . .
C84 C 0.3783(11) 0.9803(10) 0.7866(6) 0.096(3) Uani 1 1 d . U . . .
H84A H 0.362759 1.004991 0.759684 0.144 Uiso 1 1 calc R U . . .
H84B H 0.358808 0.993947 0.821044 0.144 Uiso 1 1 calc R U . . .
H84C H 0.355336 0.925746 0.775623 0.144 Uiso 1 1 calc R U . . .
C85 C 0.5457(7) 0.4111(6) 0.7572(5) 0.0603(18) Uani 1 1 d . U . . .
H85A H 0.577868 0.432108 0.728016 0.072 Uiso 1 1 calc R U . . .
H85B H 0.583015 0.415884 0.787652 0.072 Uiso 1 1 calc R U . . .
C86 C 0.4955(7) 0.4579(6) 0.7746(4) 0.0546(17) Uani 1 1 d . U . . .
H86A H 0.456459 0.432171 0.799072 0.065 Uiso 1 1 calc R U . . .
H86B H 0.530297 0.507117 0.794527 0.065 Uiso 1 1 calc R U . . .
C87 C 0.3885(7) 0.4034(6) 0.7065(4) 0.0540(17) Uani 1 1 d . U . . .
H87A H 0.341844 0.396742 0.728110 0.065 Uiso 1 1 calc R U . . .
H87B H 0.403158 0.358535 0.705700 0.065 Uiso 1 1 calc R U . . .
C88 C 0.3682(7) 0.4108(6) 0.6518(4) 0.0564(17) Uani 1 1 d . U . . .
H88A H 0.415621 0.421322 0.630672 0.068 Uiso 1 1 calc R U . . .
H88B H 0.326612 0.363645 0.633906 0.068 Uiso 1 1 calc R U . . .
C89 C 0.2937(7) 0.4699(7) 0.6077(4) 0.0565(17) Uani 1 1 d . U . . .
H89A H 0.321853 0.458838 0.576186 0.068 Uiso 1 1 calc R U . . .
H89B H 0.289119 0.519296 0.607122 0.068 Uiso 1 1 calc R U . . .
C90 C 0.2096(7) 0.4087(7) 0.6043(5) 0.0627(19) Uani 1 1 d . U . . .
H90A H 0.185747 0.414670 0.638879 0.075 Uiso 1 1 calc R U . . .
H90B H 0.176103 0.416740 0.576482 0.075 Uiso 1 1 calc R U . . .
C91 C 0.1399(8) 0.2782(9) 0.6121(6) 0.079(2) Uani 1 1 d . U . . .
H91A H 0.133687 0.227098 0.594334 0.095 Uiso 1 1 calc R U . . .
H91B H 0.091750 0.287636 0.601987 0.095 Uiso 1 1 calc R U . . .
C92 C 0.1448(8) 0.2803(9) 0.6726(6) 0.079(2) Uani 1 1 d . U . . .
H92A H 0.159286 0.332546 0.691225 0.095 Uiso 1 1 calc R U . . .
H92B H 0.092706 0.249593 0.684034 0.095 Uiso 1 1 calc R U . . .
C93 C 0.1996(9) 0.2402(9) 0.7392(6) 0.083(2) Uani 1 1 d . U . . .
H93A H 0.145012 0.207934 0.745609 0.100 Uiso 1 1 calc R U . . .
H93B H 0.212976 0.289091 0.763007 0.100 Uiso 1 1 calc R U . . .
C94 C 0.2559(9) 0.2043(8) 0.7519(6) 0.082(2) Uani 1 1 d . U . . .
H94A H 0.240265 0.180459 0.784100 0.099 Uiso 1 1 calc R U . . .
H94B H 0.253846 0.164504 0.721853 0.099 Uiso 1 1 calc R U . . .
C95 C 0.3925(8) 0.2262(7) 0.7684(6) 0.074(2) Uani 1 1 d . U . . .
H95A H 0.394635 0.193205 0.735102 0.089 Uiso 1 1 calc R U . . .
H95B H 0.378475 0.195429 0.797326 0.089 Uiso 1 1 calc R U . . .
C96 C 0.4714(8) 0.2880(7) 0.7825(6) 0.0704(19) Uani 1 1 d . U . . .
H96A H 0.467177 0.322449 0.814285 0.085 Uiso 1 1 calc R U . . .
H96B H 0.510595 0.266124 0.792128 0.085 Uiso 1 1 calc R U . . .
C97 C 0.5416(8) 0.2964(7) 0.7006(5) 0.0708(19) Uani 1 1 d . U . . .
H97A H 0.597089 0.310558 0.715023 0.085 Uiso 1 1 calc R U . . .
H97B H 0.515870 0.241229 0.697635 0.085 Uiso 1 1 calc R U . . .
C98 C 0.5430(8) 0.3161(8) 0.6473(6) 0.074(2) Uani 1 1 d . U . . .
H98A H 0.561816 0.371414 0.650254 0.089 Uiso 1 1 calc R U . . .
H98B H 0.581094 0.298624 0.626907 0.089 Uiso 1 1 calc R U . . .
C99 C 0.4704(8) 0.2972(7) 0.5656(5) 0.070(2) Uani 1 1 d . U . . .
H99A H 0.510670 0.279962 0.547833 0.084 Uiso 1 1 calc R U . . .
H99B H 0.486268 0.351686 0.565038 0.084 Uiso 1 1 calc R U . . .
C100 C 0.3917(8) 0.2566(7) 0.5360(5) 0.071(2) Uani 1 1 d . U . . .
H10A H 0.398522 0.251339 0.497145 0.085 Uiso 1 1 calc R U . . .
H10B H 0.368637 0.205570 0.545473 0.085 Uiso 1 1 calc R U . . .
C101 C 0.2598(9) 0.2566(8) 0.5265(6) 0.075(2) Uani 1 1 d . U . . .
H10C H 0.233993 0.212160 0.543912 0.090 Uiso 1 1 calc R U . . .
H10D H 0.259346 0.239345 0.487700 0.090 Uiso 1 1 calc R U . . .
C102 C 0.2166(9) 0.3092(8) 0.5358(5) 0.074(2) Uani 1 1 d . U . . .
H10E H 0.245308 0.354634 0.520060 0.088 Uiso 1 1 calc R U . . .
H10F H 0.163176 0.285026 0.516982 0.088 Uiso 1 1 calc R U . . .

loop_
_atom_site_aniso_label
_atom_site_aniso_U_11
_atom_site_aniso_U_22
_atom_site_aniso_U_33
_atom_site_aniso_U_23
_atom_site_aniso_U_13
_atom_site_aniso_U_12
U1 0.0541(2) 0.04875(18) 0.04668(18) 0.02047(14) 0.00532(14) 0.03021(15)
U2 0.04434(17) 0.05196(17) 0.03768(16) 0.01801(13) 0.01219(13) 0.03002(14)
U3 0.0578(2) 0.0689(2) 0.03605(16) 0.01584(14) 0.00916(14) 0.04687(18)
Si1 0.087(2) 0.0498(15) 0.097(2) 0.0118(15) -0.0200(17) 0.0322(15)
Si2 0.070(2) 0.0713(19) 0.129(3) 0.0274(18) -0.004(2) 0.0144(16)
Si3 0.0754(19) 0.0666(17) 0.110(2) 0.0097(17) -0.0287(18) 0.0317(16)
Si4 0.0576(15) 0.0628(16) 0.0889(19) 0.0116(14) -0.0016(14) 0.0372(13)
Si5 0.0575(17) 0.083(2) 0.099(2) 0.0289(17) 0.0224(16) 0.0272(15)
Si6 0.0872(19) 0.0568(15) 0.0646(16) 0.0074(13) -0.0159(15) 0.0410(14)
Si7 0.0628(15) 0.0496(12) 0.0446(12) 0.0189(10) 0.0024(11) 0.0347(12)
Si8 0.0661(16) 0.0847(18) 0.0617(15) 0.0395(14) 0.0335(13) 0.0431(15)
Si9 0.0601(17) 0.100(2) 0.091(2) 0.0340(17) 0.0294(15) 0.0361(16)
Si10 0.0713(18) 0.109(2) 0.0811(19) 0.0331(17) 0.0394(15) 0.0546(17)
Si11 0.0772(17) 0.104(2) 0.0627(16) 0.0228(15) 0.0251(14) 0.0691(16)
Si12 0.0793(17) 0.0790(16) 0.0379(12) 0.0184(11) 0.0173(12) 0.0587(15)
Si13 0.0854(18) 0.0958(19) 0.0483(14) 0.0311(13) 0.0326(13) 0.0606(16)
Si14 0.0481(14) 0.099(2) 0.0647(16) 0.0230(15) 0.0146(12) 0.0444(14)
Si15 0.0839(19) 0.128(2) 0.0492(14) 0.0173(16) 0.0060(14) 0.0820(18)
Si16 0.123(2) 0.0948(19) 0.0486(14) 0.0139(14) 0.0005(15) 0.0869(18)
Si17 0.110(2) 0.0638(15) 0.0377(12) 0.0210(11) 0.0138(13) 0.0510(15)
Si18 0.0826(18) 0.0500(13) 0.0414(12) 0.0149(11) 0.0161(12) 0.0322(13)
Si19 0.0521(13) 0.0497(12) 0.0353(11) 0.0149(9) 0.0125(10) 0.0340(11)
Si20 0.0647(15) 0.0732(15) 0.0386(12) 0.0177(11) 0.0073(11) 0.0463(13)
Si21 0.0983(19) 0.0609(14) 0.0425(13) 0.0183(11) 0.0114(13) 0.0574(15)
O1 0.083(4) 0.046(3) 0.091(4) 0.012(3) -0.017(3) 0.031(3)
O2 0.085(3) 0.065(3) 0.114(4) 0.023(3) -0.013(3) 0.024(3)
O3 0.093(3) 0.055(3) 0.083(3) 0.009(3) -0.018(3) 0.037(3)
O4 0.074(3) 0.074(3) 0.123(3) 0.018(3) -0.018(3) 0.018(3)
O5 0.067(3) 0.067(3) 0.103(3) 0.009(3) -0.018(3) 0.035(3)
O6 0.082(3) 0.064(3) 0.089(3) 0.006(3) -0.023(3) 0.038(3)
O7 0.061(3) 0.076(3) 0.090(3) 0.017(3) 0.015(3) 0.028(3)
O8 0.060(3) 0.055(3) 0.063(3) 0.024(2) -0.001(2) 0.035(2)
O9 0.074(3) 0.052(2) 0.055(3) 0.012(2) -0.007(2) 0.038(2)
O10 0.056(3) 0.049(3) 0.040(3) 0.020(2) 0.004(2) 0.033(2)
O11 0.052(3) 0.083(4) 0.097(4) 0.029(3) 0.020(3) 0.030(3)
O12 0.068(3) 0.080(3) 0.115(3) 0.028(3) 0.011(3) 0.021(3)
O13 0.063(3) 0.081(3) 0.055(3) 0.037(3) 0.031(3) 0.044(3)
O14 0.066(3) 0.096(3) 0.079(3) 0.040(3) 0.029(3) 0.036(3)
O15 0.081(3) 0.092(3) 0.057(3) 0.036(2) 0.030(3) 0.050(3)
O16 0.053(3) 0.102(3) 0.081(3) 0.030(3) 0.018(3) 0.038(3)
O17 0.071(3) 0.107(3) 0.089(3) 0.034(3) 0.030(3) 0.040(3)
O18 0.081(3) 0.107(3) 0.065(3) 0.033(3) 0.038(2) 0.056(3)
O19 0.076(3) 0.106(3) 0.073(3) 0.024(3) 0.033(3) 0.063(3)
O20 0.065(3) 0.108(3) 0.065(3) 0.022(3) 0.020(3) 0.056(3)
O21 0.080(3) 0.092(3) 0.048(3) 0.021(2) 0.019(2) 0.065(2)
O22 0.085(3) 0.087(3) 0.045(3) 0.025(2) 0.027(2) 0.059(2)
O23 0.075(3) 0.071(3) 0.037(3) 0.017(2) 0.015(2) 0.051(3)
O24 0.043(3) 0.088(4) 0.057(3) 0.025(3) 0.017(2) 0.041(3)
O25 0.078(4) 0.131(4) 0.051(3) 0.023(3) 0.005(3) 0.081(3)
O26 0.073(3) 0.106(3) 0.046(3) 0.016(3) 0.002(2) 0.064(3)
O27 0.110(3) 0.110(3) 0.052(3) 0.021(3) 0.004(3) 0.087(3)
O28 0.123(3) 0.079(3) 0.046(3) 0.015(2) 0.006(3) 0.067(3)
O29 0.110(3) 0.089(3) 0.045(3) 0.017(2) 0.004(3) 0.069(3)
O30 0.099(3) 0.064(3) 0.040(2) 0.022(2) 0.016(2) 0.036(3)
O31 0.090(3) 0.067(3) 0.040(2) 0.019(2) 0.011(2) 0.047(2)
O32 0.095(3) 0.054(3) 0.044(2) 0.014(2) 0.012(2) 0.041(2)
O33 0.064(3) 0.052(2) 0.045(3) 0.014(2) 0.014(2) 0.031(2)
O34 0.088(4) 0.062(3) 0.044(3) 0.019(2) 0.011(3) 0.056(3)
O35 0.057(3) 0.053(3) 0.035(2) 0.016(2) 0.012(2) 0.037(2)
O36 0.057(3) 0.064(3) 0.038(2) 0.019(2) 0.010(2) 0.039(2)
O37 0.048(3) 0.051(3) 0.056(3) 0.012(2) 0.004(2) 0.028(2)
O38 0.056(3) 0.059(3) 0.056(3) 0.012(3) 0.000(3) 0.031(3)
O39 0.066(4) 0.087(4) 0.088(4) 0.031(3) 0.009(3) 0.024(3)
O40 0.073(4) 0.071(4) 0.090(4) 0.036(3) 0.005(3) 0.028(3)
O41 0.068(3) 0.072(4) 0.076(4) 0.009(3) 0.016(3) 0.031(3)
O42 0.079(4) 0.069(4) 0.069(4) 0.008(3) 0.009(3) 0.031(3)
N1 0.066(3) 0.059(3) 0.083(3) 0.016(3) 0.003(3) 0.037(3)
N2 0.066(3) 0.076(3) 0.071(3) 0.018(3) 0.001(3) 0.026(3)
C1 0.103(4) 0.056(4) 0.109(4) 0.005(4) -0.026(4) 0.037(4)
C2 0.114(5) 0.065(4) 0.120(5) -0.003(4) -0.031(5) 0.038(4)
C3 0.136(9) 0.068(7) 0.131(9) -0.015(7) -0.039(8) 0.040(7)
C4 0.116(8) 0.086(8) 0.139(9) -0.023(8) -0.041(8) 0.028(7)
C5 0.087(4) 0.090(4) 0.158(5) 0.022(4) 0.000(4) 0.007(4)
C6 0.102(6) 0.102(6) 0.179(7) 0.019(5) 0.001(6) 0.001(5)
C7 0.129(10) 0.112(9) 0.203(11) 0.029(9) -0.008(10) 0.005(8)
C8 0.110(8) 0.125(10) 0.213(11) 0.012(10) 0.008(9) -0.005(8)
C9 0.089(4) 0.084(4) 0.124(5) 0.011(4) -0.033(4) 0.027(4)
C10 0.100(6) 0.097(5) 0.134(6) 0.008(5) -0.036(5) 0.027(5)
C11 0.115(9) 0.117(9) 0.152(10) -0.003(8) -0.026(8) 0.029(7)
C12 0.113(9) 0.118(9) 0.148(10) 0.007(8) -0.052(8) 0.025(8)
C13 0.082(4) 0.083(4) 0.129(5) 0.004(4) -0.002(4) 0.039(4)
C14 0.101(5) 0.101(5) 0.158(6) 0.001(5) 0.003(5) 0.038(5)
C15 0.128(9) 0.107(8) 0.185(11) 0.011(8) 0.010(9) 0.063(7)
C16 0.116(8) 0.126(9) 0.196(11) -0.013(9) -0.011(9) 0.032(8)
C17 0.076(4) 0.111(5) 0.117(5) 0.031(4) 0.028(4) 0.028(4)
C18 0.090(5) 0.133(6) 0.139(6) 0.031(6) 0.032(5) 0.030(5)
C19 0.108(9) 0.153(10) 0.165(10) 0.043(8) 0.036(8) 0.016(9)
C20 0.119(9) 0.145(9) 0.180(10) 0.039(9) 0.029(9) 0.038(8)
C21 0.103(4) 0.079(4) 0.067(4) 0.005(4) -0.012(4) 0.044(4)
C22 0.124(6) 0.109(5) 0.082(5) -0.005(5) -0.008(5) 0.034(5)
C23 0.153(10) 0.119(8) 0.108(9) -0.012(8) -0.005(8) 0.028(8)
C24 0.148(10) 0.154(10) 0.088(7) -0.021(8) 0.004(7) 0.023(9)
C25 0.076(4) 0.061(3) 0.047(3) 0.022(3) 0.007(3) 0.042(3)
C26 0.085(4) 0.072(4) 0.050(4) 0.028(3) 0.005(3) 0.047(4)
C27 0.102(7) 0.086(6) 0.051(5) 0.027(5) 0.010(5) 0.054(6)
C28 0.095(7) 0.082(6) 0.057(5) 0.034(5) 0.013(5) 0.056(5)
C29 0.075(4) 0.090(4) 0.072(4) 0.044(3) 0.033(3) 0.041(3)
C30 0.086(5) 0.098(5) 0.083(5) 0.051(4) 0.037(4) 0.036(4)
C31 0.098(8) 0.115(8) 0.096(7) 0.055(6) 0.046(6) 0.043(7)
C32 0.104(8) 0.104(7) 0.105(8) 0.059(6) 0.033(7) 0.044(6)
C33 0.073(4) 0.115(5) 0.111(5) 0.034(4) 0.029(4) 0.030(4)
C34 0.091(5) 0.129(6) 0.126(6) 0.042(5) 0.029(5) 0.024(5)
C35 0.113(9) 0.142(10) 0.133(9) 0.035(8) 0.032(7) 0.035(8)
C36 0.108(9) 0.145(10) 0.144(9) 0.054(8) 0.018(8) 0.023(8)
C37 0.081(4) 0.123(5) 0.102(4) 0.021(4) 0.044(4) 0.049(4)
C38 0.092(5) 0.136(6) 0.123(6) 0.004(5) 0.049(5) 0.041(5)
C39 0.104(8) 0.148(10) 0.145(10) -0.011(8) 0.045(8) 0.036(8)
C40 0.095(8) 0.148(10) 0.139(9) -0.008(8) 0.066(7) 0.037(7)
C41 0.098(4) 0.116(4) 0.090(4) 0.023(4) 0.026(4) 0.074(4)
C42 0.125(6) 0.126(5) 0.113(6) 0.022(5) 0.023(5) 0.069(5)
C43 0.153(10) 0.142(10) 0.132(9) 0.012(8) 0.041(8) 0.069(8)
C44 0.157(10) 0.141(9) 0.152(9) 0.037(8) 0.012(9) 0.080(8)
C45 0.091(4) 0.085(4) 0.052(3) 0.012(3) 0.006(3) 0.055(3)
C46 0.096(5) 0.094(5) 0.059(4) 0.002(4) 0.002(4) 0.052(4)
C47 0.098(7) 0.110(8) 0.077(7) -0.008(7) 0.007(6) 0.055(6)
C48 0.108(8) 0.104(7) 0.087(7) -0.017(6) -0.012(7) 0.049(6)
C49 0.101(4) 0.102(4) 0.051(3) 0.032(3) 0.029(3) 0.060(4)
C50 0.115(5) 0.108(5) 0.055(4) 0.035(4) 0.023(4) 0.058(5)
C51 0.133(8) 0.117(8) 0.061(6) 0.028(6) 0.017(6) 0.058(7)
C52 0.127(8) 0.131(9) 0.071(7) 0.047(7) 0.029(6) 0.039(7)
C53 0.055(4) 0.118(5) 0.081(4) 0.016(4) 0.001(3) 0.041(4)
C54 0.069(5) 0.145(6) 0.101(5) 0.012(5) 0.000(4) 0.029(5)
C55 0.061(7) 0.167(10) 0.121(8) 0.008(8) 0.002(7) 0.034(7)
C56 0.085(8) 0.183(11) 0.115(8) 0.011(9) -0.017(7) 0.018(9)
C57 0.091(4) 0.153(5) 0.074(4) 0.016(4) -0.002(4) 0.085(4)
C58 0.105(5) 0.175(6) 0.092(5) 0.018(5) -0.010(5) 0.078(5)
C59 0.116(8) 0.210(11) 0.119(9) 0.015(9) -0.027(8) 0.070(8)
C60 0.142(9) 0.191(9) 0.116(9) 0.039(8) -0.021(8) 0.071(9)
C61 0.142(5) 0.101(4) 0.085(4) 0.009(4) 0.000(4) 0.088(4)
C62 0.153(6) 0.109(5) 0.115(5) 0.013(5) -0.009(5) 0.089(5)
C63 0.168(10) 0.105(8) 0.135(9) 0.024(7) -0.007(9) 0.089(7)
C64 0.180(10) 0.136(9) 0.131(8) 0.011(8) -0.018(8) 0.082(9)
C65 0.128(5) 0.071(4) 0.043(3) 0.023(3) 0.010(3) 0.048(4)
C66 0.139(6) 0.088(5) 0.053(4) 0.023(4) 0.002(4) 0.047(5)
C67 0.136(8) 0.116(8) 0.072(7) 0.022(7) -0.001(6) 0.046(7)
C68 0.155(9) 0.105(8) 0.057(6) 0.028(6) -0.002(6) 0.052(8)
C69 0.093(4) 0.064(4) 0.071(4) 0.011(4) 0.016(4) 0.021(4)
C70 0.107(5) 0.080(5) 0.100(5) 0.014(5) 0.009(5) 0.010(5)
C71 0.130(10) 0.108(9) 0.120(8) -0.007(8) 0.002(8) -0.005(8)
C72 0.113(8) 0.107(9) 0.135(9) 0.010(8) 0.010(8) -0.005(8)
C73 0.057(3) 0.056(3) 0.041(3) 0.015(3) 0.017(3) 0.035(3)
C74 0.060(4) 0.063(4) 0.048(3) 0.017(3) 0.017(3) 0.040(3)
C75 0.069(6) 0.074(6) 0.053(5) 0.019(4) 0.016(4) 0.046(5)
C76 0.077(6) 0.083(6) 0.059(5) 0.016(5) 0.021(5) 0.053(5)
C77 0.071(4) 0.081(4) 0.053(3) 0.014(3) 0.003(3) 0.041(3)
C78 0.075(5) 0.094(5) 0.067(4) 0.011(4) -0.002(4) 0.037(4)
C79 0.094(8) 0.104(7) 0.106(8) -0.002(6) -0.017(7) 0.029(7)
C80 0.093(8) 0.109(8) 0.071(7) 0.020(6) -0.017(6) 0.034(7)
C81 0.117(4) 0.070(4) 0.058(4) 0.008(3) 0.009(4) 0.058(3)
C82 0.130(5) 0.087(5) 0.073(4) 0.000(4) 0.009(5) 0.059(5)
C83 0.145(9) 0.100(7) 0.097(8) -0.024(7) 0.001(8) 0.068(7)
C84 0.131(7) 0.104(8) 0.071(7) 0.009(6) 0.022(7) 0.065(7)
C85 0.058(4) 0.060(3) 0.076(4) 0.015(3) 0.002(3) 0.035(3)
C86 0.055(3) 0.056(3) 0.063(4) 0.014(3) 0.003(3) 0.031(3)
C87 0.052(3) 0.057(3) 0.060(4) 0.012(3) 0.000(3) 0.028(3)
C88 0.054(4) 0.061(3) 0.062(4) 0.009(3) -0.002(3) 0.030(3)
C89 0.057(4) 0.066(4) 0.055(4) 0.010(3) 0.001(3) 0.031(3)
C90 0.059(4) 0.074(4) 0.061(4) 0.016(3) 0.000(3) 0.029(3)
C91 0.067(4) 0.084(4) 0.085(4) 0.023(4) 0.003(4) 0.023(4)
C92 0.065(4) 0.087(4) 0.087(4) 0.029(4) 0.008(4) 0.024(4)
C93 0.070(4) 0.087(4) 0.092(4) 0.035(4) 0.009(4) 0.020(4)
C94 0.074(4) 0.081(4) 0.093(4) 0.037(4) 0.005(4) 0.021(4)
C95 0.076(4) 0.066(4) 0.090(4) 0.032(4) 0.005(4) 0.030(3)
C96 0.074(4) 0.063(4) 0.088(4) 0.026(3) 0.001(4) 0.035(3)
C97 0.066(4) 0.067(4) 0.089(4) 0.009(3) 0.004(3) 0.038(3)
C98 0.067(4) 0.073(4) 0.086(4) 0.005(4) 0.013(4) 0.033(3)
C99 0.074(4) 0.068(4) 0.071(4) 0.008(4) 0.020(3) 0.030(3)
C100 0.079(4) 0.068(4) 0.069(4) 0.007(4) 0.017(4) 0.031(3)
C101 0.080(4) 0.073(4) 0.071(4) 0.007(4) 0.002(4) 0.027(4)
C102 0.075(4) 0.075(4) 0.070(4) 0.012(4) -0.002(4) 0.025(3)

loop_
_atom_type_symbol
_atom_type_description
_atom_type_scat_dispersion_real
_atom_type_scat_dispersion_imag
_atom_type_scat_source
C C 0.0181 0.0091 'International Tables Vol C Tables 4.2.6.8 and 6.1.1.4'
H H 0.0000 0.0000 'International Tables Vol C Tables 4.2.6.8 and 6.1.1.4'
N N 0.0311 0.0180 'International Tables Vol C Tables 4.2.6.8 and 6.1.1.4'
O O 0.0492 0.0322 'International Tables Vol C Tables 4.2.6.8 and 6.1.1.4'
Si Si 0.2541 0.3302 'International Tables Vol C Tables 4.2.6.8 and 6.1.1.4'
U U -4.3638 13.4090 'International Tables Vol C Tables 4.2.6.8 and 6.1.1.4'

loop_
_exptl_crystal_face_index_h
_exptl_crystal_face_index_k
_exptl_crystal_face_index_l
_exptl_crystal_face_perp_dist
0 1 0 0.0444
0 -1 0 0.0230
0 0 -1 0.0988
0 0 1 0.0604
-1 1 0 0.0423
1 0 0 0.0391
-1 0 0 0.0318
1 2 -2 0.0737
-1 0 -1 0.0541
0 1 -2 0.0898

loop_
_geom_angle_atom_site_label_1
_geom_angle_atom_site_label_2
_geom_angle_atom_site_label_3
_geom_angle
_geom_angle_site_symmetry_1
_geom_angle_site_symmetry_3
_geom_angle_publ_flag
U3 U1 U2 58.266(9) . . ?
Si7 U1 U2 63.16(6) . . ?
Si7 U1 U3 116.54(6) . . ?
O1 U1 U2 160.3(3) . . ?
O1 U1 U3 118.5(2) . . ?
O1 U1 Si7 108.2(2) . . ?
O1 U1 O9 78.3(3) . . ?
O1 U1 O10 136.2(3) . . ?
O1 U1 O11 91.8(3) . . ?
O1 U1 O23 121.1(3) . . ?
O1 U1 O34 83.7(3) . . ?
O1 U1 O35 150.1(2) . . ?
O9 U1 U2 90.08(16) . . ?
O9 U1 U3 130.60(17) . . ?
O9 U1 Si7 30.34(16) . . ?
O10 U1 U2 37.25(15) . . ?
O10 U1 U3 94.92(15) . . ?
O10 U1 Si7 27.97(16) . . ?
O10 U1 O9 58.0(2) . . ?
O10 U1 O23 65.8(2) . . ?
O10 U1 O35 73.7(2) . . ?
O11 U1 U2 104.7(2) . . ?
O11 U1 U3 129.5(3) . . ?
O11 U1 Si7 86.3(2) . . ?
O11 U1 O9 92.5(3) . . ?
O11 U1 O10 86.9(3) . . ?
O11 U1 O23 146.6(3) . . ?
O11 U1 O34 124.7(3) . . ?
O11 U1 O35 91.8(3) . . ?
O23 U1 U2 41.83(14) . . ?
O23 U1 U3 41.90(14) . . ?
O23 U1 Si7 78.19(14) . . ?
O23 U1 O9 88.9(2) . . ?
O34 U1 U2 95.27(19) . . ?
O34 U1 U3 37.00(19) . . ?
O34 U1 Si7 147.14(18) . . ?
O34 U1 O9 139.2(2) . . ?
O34 U1 O10 131.5(3) . . ?
O34 U1 O23 69.6(2) . . ?
O34 U1 O35 70.0(2) . . ?
O35 U1 U2 42.07(13) . . ?
O35 U1 U3 41.98(12) . . ?
O35 U1 Si7 101.63(14) . . ?
O35 U1 O9 131.1(2) . . ?
O35 U1 O23 63.3(2) . . ?
U3 U2 U1 60.815(9) . . ?
O10 U2 U1 40.05(13) . . ?
O10 U2 U3 100.21(13) . . ?
O10 U2 O23 70.1(2) . . ?
O10 U2 O24 138.7(2) . . ?
O10 U2 O35 77.5(2) . . ?
O10 U2 O37 81.3(2) . . ?
O10 U2 O38 134.7(2) . . ?
O13 U2 U1 125.3(2) . . ?
O13 U2 U3 120.16(18) . . ?
O13 U2 O10 100.5(3) . . ?
O13 U2 O23 95.4(2) . . ?
O13 U2 O24 96.6(2) . . ?
O13 U2 O35 161.1(2) . . ?
O13 U2 O37 79.9(2) . . ?
O13 U2 O38 102.3(3) . . ?
O23 U2 U1 44.58(17) . . ?
O23 U2 U3 43.28(15) . . ?
O23 U2 O35 66.09(19) . . ?
O23 U2 O37 149.7(2) . . ?
O23 U2 O38 144.2(2) . . ?
O24 U2 U1 100.25(19) . . ?
O24 U2 U3 39.49(19) . . ?
O24 U2 O23 71.1(3) . . ?
O24 U2 O35 74.4(2) . . ?
O24 U2 O37 139.0(3) . . ?
O24 U2 O38 76.1(2) . . ?
O35 U2 U1 43.50(16) . . ?
O35 U2 U3 43.45(13) . . ?
O35 U2 O37 117.90(19) . . ?
O35 U2 O38 91.8(2) . . ?
O37 U2 U1 115.17(16) . . ?
O37 U2 U3 158.80(15) . . ?
O38 U2 U1 132.19(16) . . ?
O38 U2 U3 101.25(15) . . ?
O38 U2 O37 65.1(2) . . ?
U2 U3 U1 60.920(8) . . ?
Si12 U3 U1 65.43(6) . . ?
Si12 U3 U2 65.99(5) . . ?
Si12 U3 Si14 81.16(9) . . ?
Si12 U3 Si19 121.76(6) . . ?
Si14 U3 U1 124.06(5) . . ?
Si14 U3 U2 64.92(5) . . ?
Si19 U3 U1 61.95(5) . . ?
Si19 U3 U2 67.94(4) . . ?
Si19 U3 Si14 109.05(7) . . ?
O21 U3 U1 94.02(17) . . ?
O21 U3 U2 87.46(14) . . ?
O21 U3 Si12 30.13(16) . . ?
O21 U3 Si14 70.3(2) . . ?
O21 U3 Si19 151.48(15) . . ?
O21 U3 O36 171.3(3) . . ?
O23 U3 U1 44.64(17) . . ?
O23 U3 U2 43.27(15) . . ?
O23 U3 Si12 28.17(14) . . ?
O23 U3 Si14 85.69(19) . . ?
O23 U3 Si19 93.91(14) . . ?
O23 U3 O21 57.6(2) . . ?
O23 U3 O35 66.18(19) . . ?
O23 U3 O36 122.87(19) . . ?
O24 U3 U1 101.83(16) . . ?
O24 U3 U2 40.97(16) . . ?
O24 U3 Si12 79.66(18) . . ?
O24 U3 Si14 25.44(15) . . ?
O24 U3 Si19 88.10(15) . . ?
O24 U3 O21 81.8(2) . . ?
O24 U3 O23 72.3(3) . . ?
O24 U3 O35 75.8(2) . . ?
O24 U3 O36 90.1(2) . . ?
O25 U3 U1 157.8(3) . . ?
O25 U3 U2 139.0(3) . . ?
O25 U3 Si12 126.4(2) . . ?
O25 U3 Si14 78.0(3) . . ?
O25 U3 Si19 111.7(2) . . ?
O25 U3 O21 96.3(2) . . ?
O25 U3 O23 153.0(3) . . ?
O25 U3 O24 99.1(3) . . ?
O25 U3 O34 119.6(3) . . ?
O25 U3 O35 137.8(2) . . ?
O25 U3 O36 81.7(2) . . ?
O34 U3 U1 39.42(14) . . ?
O34 U3 U2 100.33(14) . . ?
O34 U3 Si12 79.70(17) . . ?
O34 U3 Si14 159.52(16) . . ?
O34 U3 Si19 75.51(16) . . ?
O34 U3 O21 96.0(3) . . ?
O34 U3 O23 74.0(2) . . ?
O34 U3 O24 141.2(2) . . ?
O34 U3 O35 73.4(2) . . ?
O34 U3 O36 92.4(2) . . ?
O35 U3 U1 43.55(16) . . ?
O35 U3 U2 43.60(13) . . ?
O35 U3 Si12 94.31(14) . . ?
O35 U3 Si14 100.97(16) . . ?
O35 U3 Si19 28.13(13) . . ?
O35 U3 O21 123.44(19) . . ?
O35 U3 O36 56.80(18) . . ?
O36 U3 U1 90.78(14) . . ?
O36 U3 U2 88.50(12) . . ?
O36 U3 Si12 151.04(13) . . ?
O36 U3 Si14 100.94(17) . . ?
O36 U3 Si19 30.05(14) . . ?
O1 Si1 O2 111.7(6) . . ?
O1 Si1 O3 110.2(5) . . ?
O1 Si1 C1 111.9(6) . . ?
O2 Si1 O3 105.6(5) . . ?
O2 Si1 C1 107.9(7) . . ?
O3 Si1 C1 109.2(6) . . ?
O2 Si2 O4 110.4(6) . . ?
O2 Si2 C5 114.1(7) . . ?
O4 Si2 C5 108.5(8) . . ?
O12 Si2 O2 109.3(6) . . ?
O12 Si2 O4 110.5(6) . . ?
O12 Si2 C5 103.9(7) . . ?
O4 Si3 O5 109.5(6) . . ?
O4 Si3 O6 109.2(5) . . ?
O4 Si3 C9 111.0(7) . . ?
O5 Si3 C9 107.5(6) . . ?
O6 Si3 O5 109.4(5) . . ?
O6 Si3 C9 110.2(8) . . ?
O5 Si4 O7 110.1(5) . . ?
O5 Si4 C13 111.0(7) . . ?
O7 Si4 C13 112.6(7) . . ?
O8 Si4 O5 108.3(5) . . ?
O8 Si4 O7 110.3(4) . . ?
O8 Si4 C13 104.3(6) . . ?
O7 Si5 O12 106.9(6) . . ?
O7 Si5 C17 104.5(7) . . ?
O11 Si5 O7 111.4(5) . . ?
O11 Si5 O12 112.0(6) . . ?
O11 Si5 C17 112.8(7) . . ?
O12 Si5 C17 108.8(7) . . ?
O3 Si6 O6 110.6(5) . . ?
O3 Si6 O9 107.5(4) . . ?
O3 Si6 C21 110.6(6) . . ?
O6 Si6 O9 106.8(4) . . ?
O6 Si6 C21 109.2(6) . . ?
O9 Si6 C21 112.1(6) . . ?
O8 Si7 U1 116.9(3) . . ?
O8 Si7 O9 108.5(4) . . ?
O8 Si7 C25 110.1(4) . . ?
O9 Si7 U1 56.3(2) . . ?
O9 Si7 C25 109.0(5) . . ?
O10 Si7 U1 47.3(2) . . ?
O10 Si7 O8 112.3(4) . . ?
O10 Si7 O9 102.9(3) . . ?
O10 Si7 C25 113.6(5) . . ?
C25 Si7 U1 132.9(3) . . ?
O13 Si8 O14 109.4(5) . . ?
O13 Si8 O15 109.9(5) . . ?
O13 Si8 C29 113.2(5) . . ?
O14 Si8 C29 108.0(6) . . ?
O15 Si8 O14 107.9(5) . . ?
O15 Si8 C29 108.3(6) . . ?
O14 Si9 O16 109.4(4) . . ?
O14 Si9 C33 110.4(7) . . ?
O16 Si9 C33 108.6(7) . . ?
O17 Si9 O14 109.5(6) . . ?
O17 Si9 O16 107.4(5) . . ?
O17 Si9 C33 111.6(7) . . ?
O17 Si10 O19 110.2(5) . . ?
O17 Si10 C37 109.2(7) . . ?
O18 Si10 O17 110.6(5) . . ?
O18 Si10 O19 105.5(6) . . ?
O18 Si10 C37 108.7(7) . . ?
O19 Si10 C37 112.5(6) . . ?
O19 Si11 O21 108.7(5) . . ?
O19 Si11 C41 111.6(5) . . ?
O20 Si11 O19 111.4(5) . . ?
O20 Si11 O21 105.4(4) . . ?
O20 Si11 C41 110.6(6) . . ?
O21 Si11 C41 108.9(7) . . ?
O21 Si12 U3 55.3(2) . . ?
O21 Si12 C45 109.7(5) . . ?
O22 Si12 U3 136.7(4) . . ?
O22 Si12 O21 109.3(5) . . ?
O22 Si12 C45 111.2(5) . . ?
O23 Si12 U3 48.5(2) . . ?
O23 Si12 O21 102.2(4) . . ?
O23 Si12 O22 114.1(4) . . ?
O23 Si12 C45 109.9(5) . . ?
C45 Si12 U3 112.2(4) . . ?
O15 Si13 O18 109.4(5) . . ?
O15 Si13 O22 108.9(4) . . ?
O15 Si13 C49 109.9(5) . . ?
O18 Si13 C49 110.8(5) . . ?
O22 Si13 O18 106.3(4) . . ?
O22 Si13 C49 111.5(6) . . ?
O16 Si14 U3 142.7(4) . . ?
O16 Si14 O24 110.6(4) . . ?
O16 Si14 C53 110.5(7) . . ?
O20 Si14 U3 74.0(4) . . ?
O20 Si14 O16 110.1(5) . . ?
O20 Si14 O24 107.2(5) . . ?
O20 Si14 C53 106.6(6) . . ?
O24 Si14 U3 38.9(3) . . ?
O24 Si14 C53 111.7(5) . . ?
C53 Si14 U3 103.1(5) . . ?
O25 Si15 O26 108.3(4) . . ?
O25 Si15 O27 110.8(5) . . ?
O25 Si15 C57 113.7(6) . . ?
O26 Si15 O27 106.1(5) . . ?
O26 Si15 C57 107.3(6) . . ?
O27 Si15 C57 110.3(7) . . ?
O27 Si16 O28 109.1(5) . . ?
O27 Si16 O29 107.1(5) . . ?
O27 Si16 C61 110.5(7) . . ?
O28 Si16 O29 108.1(5) . . ?
O28 Si16 C61 109.7(7) . . ?
O29 Si16 C61 112.2(6) . . ?
O28 Si17 C65 111.8(5) . . ?
O30 Si17 O28 109.1(5) . . ?
O30 Si17 O31 108.7(4) . . ?
O30 Si17 C65 108.5(6) . . ?
O31 Si17 O28 109.3(5) . . ?
O31 Si17 C65 109.3(5) . . ?
O30 Si18 C69 110.7(6) . . ?
O32 Si18 O30 108.3(4) . . ?
O32 Si18 O33 108.5(4) . . ?
O32 Si18 C69 111.2(6) . . ?
O33 Si18 O30 107.8(4) . . ?
O33 Si18 C69 110.3(5) . . ?
O33 Si19 U3 105.4(2) . . ?
O33 Si19 O35 110.0(4) . . ?
O33 Si19 O36 107.1(4) . . ?
O33 Si19 C73 108.1(4) . . ?
O35 Si19 U3 48.3(2) . . ?
O35 Si19 O36 101.8(3) . . ?
O35 Si19 C73 117.3(4) . . ?
O36 Si19 U3 56.6(2) . . ?
O36 Si19 C73 112.1(4) . . ?
C73 Si19 U3 146.5(3) . . ?
O26 Si20 O31 109.9(4) . . ?
O26 Si20 O36 107.5(4) . . ?
O26 Si20 C77 110.1(5) . . ?
O31 Si20 O36 106.6(4) . . ?
O31 Si20 C77 111.1(5) . . ?
O36 Si20 C77 111.6(4) . . ?
O29 Si21 C81 110.9(6) . . ?
O32 Si21 O29 107.2(4) . . ?
O32 Si21 C81 108.3(6) . . ?
O34 Si21 O29 102.8(5) . . ?
O34 Si21 O32 110.6(4) . . ?
O34 Si21 C81 116.7(5) . . ?
Si1 O1 U1 142.1(4) . . ?
Si1 O2 Si2 144.0(7) . . ?
Si6 O3 Si1 139.9(6) . . ?
Si3 O4 Si2 145.3(7) . . ?
Si4 O5 Si3 143.2(6) . . ?
Si6 O6 Si3 143.6(7) . . ?
Si5 O7 Si4 146.8(6) . . ?
Si4 O8 Si7 146.7(5) . . ?
Si6 O9 U1 132.1(4) . . ?
Si6 O9 Si7 134.3(4) . . ?
Si7 O9 U1 93.4(3) . . ?
U2 O10 U1 102.7(2) . . ?
Si7 O10 U1 104.7(3) . . ?
Si7 O10 U2 141.3(4) . . ?
Si5 O11 U1 147.3(6) . . ?
Si2 O12 Si5 158.4(7) . . ?
Si8 O13 U2 170.2(4) . . ?
Si9 O14 Si8 145.1(6) . . ?
Si13 O15 Si8 140.2(5) . . ?
Si14 O16 Si9 145.1(7) . . ?
Si9 O17 Si10 155.1(7) . . ?
Si10 O18 Si13 140.4(5) . . ?
Si11 O19 Si10 140.3(6) . . ?
Si11 O20 Si14 151.5(6) . . ?
Si11 O21 U3 108.6(4) . . ?
Si12 O21 U3 94.6(3) . . ?
Si12 O21 Si11 140.5(5) . . ?
Si12 O22 Si13 173.4(5) . . ?
U2 O23 U1 93.6(2) . . ?
U2 O23 U3 93.4(2) . . ?
U3 O23 U1 93.5(2) . . ?
Si12 O23 U1 127.2(4) . . ?
Si12 O23 U2 133.7(4) . . ?
Si12 O23 U3 103.4(3) . . ?
U3 O24 U2 99.5(3) . . ?
Si14 O24 U2 137.9(4) . . ?
Si14 O24 U3 115.7(4) . . ?
Si15 O25 U3 137.6(5) . . ?
Si20 O26 Si15 139.2(6) . . ?
Si16 O27 Si15 140.2(5) . . ?
Si16 O28 Si17 147.9(6) . . ?
Si21 O29 Si16 144.8(7) . . ?
Si17 O30 Si18 139.8(5) . . ?
Si20 O31 Si17 149.2(5) . . ?
Si21 O32 Si18 141.8(6) . . ?
Si19 O33 Si18 157.2(5) . . ?
U3 O34 U1 103.6(2) . . ?
Si21 O34 U1 128.5(5) . . ?
Si21 O34 U3 121.6(4) . . ?
U2 O35 U1 94.43(19) . . ?
U3 O35 U1 94.47(19) . . ?
U3 O35 U2 92.94(19) . . ?
Si19 O35 U1 119.1(4) . . ?
Si19 O35 U2 140.6(4) . . ?
Si19 O35 U3 103.5(3) . . ?
Si19 O36 U3 93.4(3) . . ?
Si20 O36 U3 128.2(3) . . ?
Si20 O36 Si19 138.0(4) . . ?
C86 O37 U2 121.6(6) . . ?
C86 O37 C87 113.3(8) . . ?
C87 O37 U2 103.7(5) . . ?
C88 O38 U2 115.4(6) . . ?
C89 O38 U2 132.2(6) . . ?
C89 O38 C88 111.7(8) . . ?
C92 O39 C93 110.2(11) . . ?
C95 O40 C94 113.6(10) . . ?
C99 O41 C98 112.3(10) . . ?
C100 O42 C101 115.2(10) . . ?
C85 N1 C96 114.0(10) . . ?
C97 N1 C85 112.9(10) . . ?
C97 N1 C96 112.7(9) . . ?
C91 N2 C90 112.6(11) . . ?
C91 N2 C102 112.3(11) . . ?
C102 N2 C90 113.1(10) . . ?
Si1 C1 H1A 108.0 . . ?
Si1 C1 H1B 108.0 . . ?
H1A C1 H1B 107.3 . . ?
C2 C1 Si1 117.1(10) . . ?
C2 C1 H1A 108.0 . . ?
C2 C1 H1B 108.0 . . ?
C1 C2 H2 107.1 . . ?
C1 C2 C3 107.9(13) . . ?
C3 C2 H2 107.1 . . ?
C4 C2 C1 116.5(17) . . ?
C4 C2 H2 107.1 . . ?
C4 C2 C3 110.8(16) . . ?
C2 C3 H3A 109.5 . . ?
C2 C3 H3B 109.5 . . ?
C2 C3 H3C 109.5 . . ?
H3A C3 H3B 109.5 . . ?
H3A C3 H3C 109.5 . . ?
H3B C3 H3C 109.5 . . ?
C2 C4 H4A 109.5 . . ?
C2 C4 H4B 109.5 . . ?
C2 C4 H4C 109.5 . . ?
H4A C4 H4B 109.5 . . ?
H4A C4 H4C 109.5 . . ?
H4B C4 H4C 109.5 . . ?
Si2 C5 H5A 108.3 . . ?
Si2 C5 H5B 108.3 . . ?
H5A C5 H5B 107.4 . . ?
C6 C5 Si2 115.8(15) . . ?
C6 C5 H5A 108.3 . . ?
C6 C5 H5B 108.3 . . ?
C5 C6 H6 115.3 . . ?
C5 C6 C7 98.9(16) . . ?
C7 C6 H6 115.3 . . ?
C8 C6 C5 106.5(17) . . ?
C8 C6 H6 115.3 . . ?
C8 C6 C7 104(2) . . ?
C6 C7 H7A 109.5 . . ?
C6 C7 H7B 109.5 . . ?
C6 C7 H7C 109.5 . . ?
H7A C7 H7B 109.5 . . ?
H7A C7 H7C 109.5 . . ?
H7B C7 H7C 109.5 . . ?
C6 C8 H8A 109.5 . . ?
C6 C8 H8B 109.5 . . ?
C6 C8 H8C 109.5 . . ?
H8A C8 H8B 109.5 . . ?
H8A C8 H8C 109.5 . . ?
H8B C8 H8C 109.5 . . ?
Si3 C9 H9A 107.6 . . ?
Si3 C9 H9B 107.6 . . ?
H9A C9 H9B 107.1 . . ?
C10 C9 Si3 118.8(13) . . ?
C10 C9 H9A 107.6 . . ?
C10 C9 H9B 107.6 . . ?
C9 C10 H10 108.6 . . ?
C9 C10 C11 113.4(18) . . ?
C9 C10 C12 110.3(16) . . ?
C11 C10 H10 108.6 . . ?
C12 C10 H10 108.6 . . ?
C12 C10 C11 107.2(19) . . ?
C10 C11 H11A 109.5 . . ?
C10 C11 H11B 109.5 . . ?
C10 C11 H11C 109.5 . . ?
H11A C11 H11B 109.5 . . ?
H11A C11 H11C 109.5 . . ?
H11B C11 H11C 109.5 . . ?
C10 C12 H12A 109.5 . . ?
C10 C12 H12B 109.5 . . ?
C10 C12 H12C 109.5 . . ?
H12A C12 H12B 109.5 . . ?
H12A C12 H12C 109.5 . . ?
H12B C12 H12C 109.5 . . ?
Si4 C13 H13A 105.3 . . ?
Si4 C13 H13B 105.3 . . ?
H13A C13 H13B 106.0 . . ?
C14 C13 Si4 128.2(13) . . ?
C14 C13 H13A 105.3 . . ?
C14 C13 H13B 105.3 . . ?
C13 C14 H14 105.3 . . ?
C13 C14 C15 106.9(16) . . ?
C15 C14 H14 105.3 . . ?
C16 C14 C13 111.6(17) . . ?
C16 C14 H14 105.3 . . ?
C16 C14 C15 121(2) . . ?
C14 C15 H15A 109.5 . . ?
C14 C15 H15B 109.5 . . ?
C14 C15 H15C 109.5 . . ?
H15A C15 H15B 109.5 . . ?
H15A C15 H15C 109.5 . . ?
H15B C15 H15C 109.5 . . ?
C14 C16 H16A 109.5 . . ?
C14 C16 H16B 109.5 . . ?
C14 C16 H16C 109.5 . . ?
H16A C16 H16B 109.5 . . ?
H16A C16 H16C 109.5 . . ?
H16B C16 H16C 109.5 . . ?
Si5 C17 H17A 108.3 . . ?
Si5 C17 H17B 108.3 . . ?
H17A C17 H17B 107.4 . . ?
C18 C17 Si5 116.0(14) . . ?
C18 C17 H17A 108.3 . . ?
C18 C17 H17B 108.3 . . ?
C17 C18 H18 107.0 . . ?
C17 C18 C20 99.9(17) . . ?
C19 C18 C17 120(2) . . ?
C19 C18 H18 107.0 . . ?
C19 C18 C20 116(2) . . ?
C20 C18 H18 107.0 . . ?
C18 C19 H19A 109.5 . . ?
C18 C19 H19B 109.5 . . ?
C18 C19 H19C 109.5 . . ?
H19A C19 H19B 109.5 . . ?
H19A C19 H19C 109.5 . . ?
H19B C19 H19C 109.5 . . ?
C18 C20 H20A 109.5 . . ?
C18 C20 H20B 109.5 . . ?
C18 C20 H20C 109.5 . . ?
H20A C20 H20B 109.5 . . ?
H20A C20 H20C 109.5 . . ?
H20B C20 H20C 109.5 . . ?
Si6 C21 H21A 106.5 . . ?
Si6 C21 H21B 106.5 . . ?
H21A C21 H21B 106.5 . . ?
C22 C21 Si6 123.3(13) . . ?
C22 C21 H21A 106.5 . . ?
C22 C21 H21B 106.5 . . ?
C21 C22 H22 107.3 . . ?
C21 C22 C23 113.0(15) . . ?
C21 C22 C24 116.4(17) . . ?
C23 C22 H22 107.3 . . ?
C24 C22 H22 107.3 . . ?
C24 C22 C23 105.2(17) . . ?
C22 C23 H23A 109.5 . . ?
C22 C23 H23B 109.5 . . ?
C22 C23 H23C 109.5 . . ?
H23A C23 H23B 109.5 . . ?
H23A C23 H23C 109.5 . . ?
H23B C23 H23C 109.5 . . ?
C22 C24 H24A 109.5 . . ?
C22 C24 H24B 109.5 . . ?
C22 C24 H24C 109.5 . . ?
H24A C24 H24B 109.5 . . ?
H24A C24 H24C 109.5 . . ?
H24B C24 H24C 109.5 . . ?
Si7 C25 H25A 108.2 . . ?
Si7 C25 H25B 108.2 . . ?
H25A C25 H25B 107.3 . . ?
C26 C25 Si7 116.4(8) . . ?
C26 C25 H25A 108.2 . . ?
C26 C25 H25B 108.2 . . ?
C25 C26 H26 108.4 . . ?
C27 C26 C25 109.1(10) . . ?
C27 C26 H26 108.4 . . ?
C27 C26 C28 112.1(9) . . ?
C28 C26 C25 110.2(10) . . ?
C28 C26 H26 108.4 . . ?
C26 C27 H27A 109.5 . . ?
C26 C27 H27B 109.5 . . ?
C26 C27 H27C 109.5 . . ?
H27A C27 H27B 109.5 . . ?
H27A C27 H27C 109.5 . . ?
H27B C27 H27C 109.5 . . ?
C26 C28 H28A 109.5 . . ?
C26 C28 H28B 109.5 . . ?
C26 C28 H28C 109.5 . . ?
H28A C28 H28B 109.5 . . ?
H28A C28 H28C 109.5 . . ?
H28B C28 H28C 109.5 . . ?
Si8 C29 H29A 107.5 . . ?
Si8 C29 H29B 107.5 . . ?
H29A C29 H29B 107.0 . . ?
C30 C29 Si8 119.2(9) . . ?
C30 C29 H29A 107.5 . . ?
C30 C29 H29B 107.5 . . ?
C29 C30 H30 107.4 . . ?
C31 C30 C29 112.2(14) . . ?
C31 C30 H30 107.4 . . ?
C31 C30 C32 110.9(13) . . ?
C32 C30 C29 111.3(12) . . ?
C32 C30 H30 107.4 . . ?
C30 C31 H31A 109.5 . . ?
C30 C31 H31B 109.5 . . ?
C30 C31 H31C 109.5 . . ?
H31A C31 H31B 109.5 . . ?
H31A C31 H31C 109.5 . . ?
H31B C31 H31C 109.5 . . ?
C30 C32 H32A 109.5 . . ?
C30 C32 H32B 109.5 . . ?
C30 C32 H32C 109.5 . . ?
H32A C32 H32B 109.5 . . ?
H32A C32 H32C 109.5 . . ?
H32B C32 H32C 109.5 . . ?
Si9 C33 H33A 107.5 . . ?
Si9 C33 H33B 107.5 . . ?
H33A C33 H33B 107.0 . . ?
C34 C33 Si9 119.2(14) . . ?
C34 C33 H33A 107.5 . . ?
C34 C33 H33B 107.5 . . ?
C33 C34 H34 103.2 . . ?
C35 C34 C33 117.0(18) . . ?
C35 C34 H34 103.2 . . ?
C36 C34 C33 111.7(17) . . ?
C36 C34 H34 103.2 . . ?
C36 C34 C35 116(2) . . ?
C34 C35 H35A 109.5 . . ?
C34 C35 H35B 109.5 . . ?
C34 C35 H35C 109.5 . . ?
H35A C35 H35B 109.5 . . ?
H35A C35 H35C 109.5 . . ?
H35B C35 H35C 109.5 . . ?
C34 C36 H36A 109.5 . . ?
C34 C36 H36B 109.5 . . ?
C34 C36 H36C 109.5 . . ?
H36A C36 H36B 109.5 . . ?
H36A C36 H36C 109.5 . . ?
H36B C36 H36C 109.5 . . ?
Si10 C37 H37A 107.3 . . ?
Si10 C37 H37B 107.3 . . ?
H37A C37 H37B 106.9 . . ?
C38 C37 Si10 120.3(14) . . ?
C38 C37 H37A 107.3 . . ?
C38 C37 H37B 107.3 . . ?
C37 C38 H38 100.5 . . ?
C37 C38 C40 115.4(17) . . ?
C39 C38 C37 124.8(18) . . ?
C39 C38 H38 100.5 . . ?
C39 C38 C40 110.0(17) . . ?
C40 C38 H38 100.5 . . ?
C38 C39 H39A 109.5 . . ?
C38 C39 H39B 109.5 . . ?
C38 C39 H39C 109.5 . . ?
H39A C39 H39B 109.5 . . ?
H39A C39 H39C 109.5 . . ?
H39B C39 H39C 109.5 . . ?
C38 C40 H40A 109.5 . . ?
C38 C40 H40B 109.5 . . ?
C38 C40 H40C 109.5 . . ?
H40A C40 H40B 109.5 . . ?
H40A C40 H40C 109.5 . . ?
H40B C40 H40C 109.5 . . ?
Si11 C41 H41A 106.1 . . ?
Si11 C41 H41B 106.1 . . ?
H41A C41 H41B 106.3 . . ?
C42 C41 Si11 124.9(15) . . ?
C42 C41 H41A 106.1 . . ?
C42 C41 H41B 106.1 . . ?
C41 C42 H42 112.8 . . ?
C41 C42 C43 112.2(19) . . ?
C41 C42 C44 100.7(17) . . ?
C43 C42 H42 112.8 . . ?
C43 C42 C44 104.4(17) . . ?
C44 C42 H42 112.8 . . ?
C42 C43 H43A 109.5 . . ?
C42 C43 H43B 109.5 . . ?
C42 C43 H43C 109.5 . . ?
H43A C43 H43B 109.5 . . ?
H43A C43 H43C 109.5 . . ?
H43B C43 H43C 109.5 . . ?
C42 C44 H44A 109.5 . . ?
C42 C44 H44B 109.5 . . ?
C42 C44 H44C 109.5 . . ?
H44A C44 H44B 109.5 . . ?
H44A C44 H44C 109.5 . . ?
H44B C44 H44C 109.5 . . ?
Si12 C45 H45A 108.5 . . ?
Si12 C45 H45B 108.5 . . ?
H45A C45 H45B 107.5 . . ?
C46 C45 Si12 114.9(10) . . ?
C46 C45 H45A 108.5 . . ?
C46 C45 H45B 108.5 . . ?
C45 C46 H46 107.7 . . ?
C47 C46 C45 115.9(12) . . ?
C47 C46 H46 107.7 . . ?
C47 C46 C48 111.3(13) . . ?
C48 C46 C45 106.1(13) . . ?
C48 C46 H46 107.7 . . ?
C46 C47 H47A 109.5 . . ?
C46 C47 H47B 109.5 . . ?
C46 C47 H47C 109.5 . . ?
H47A C47 H47B 109.5 . . ?
H47A C47 H47C 109.5 . . ?
H47B C47 H47C 109.5 . . ?
C46 C48 H48A 109.5 . . ?
C46 C48 H48B 109.5 . . ?
C46 C48 H48C 109.5 . . ?
H48A C48 H48B 109.5 . . ?
H48A C48 H48C 109.5 . . ?
H48B C48 H48C 109.5 . . ?
Si13 C49 H49A 107.8 . . ?
Si13 C49 H49B 107.8 . . ?
H49A C49 H49B 107.2 . . ?
C50 C49 Si13 118.0(12) . . ?
C50 C49 H49A 107.8 . . ?
C50 C49 H49B 107.8 . . ?
C49 C50 H50 108.0 . . ?
C51 C50 C49 112.5(14) . . ?
C51 C50 H50 108.0 . . ?
C51 C50 C52 110.4(12) . . ?
C52 C50 C49 109.7(13) . . ?
C52 C50 H50 108.0 . . ?
C50 C51 H51A 109.5 . . ?
C50 C51 H51B 109.5 . . ?
C50 C51 H51C 109.5 . . ?
H51A C51 H51B 109.5 . . ?
H51A C51 H51C 109.5 . . ?
H51B C51 H51C 109.5 . . ?
C50 C52 H52A 109.5 . . ?
C50 C52 H52B 109.5 . . ?
C50 C52 H52C 109.5 . . ?
H52A C52 H52B 109.5 . . ?
H52A C52 H52C 109.5 . . ?
H52B C52 H52C 109.5 . . ?
Si14 C53 H53A 107.9 . . ?
Si14 C53 H53B 107.9 . . ?
H53A C53 H53B 107.2 . . ?
C54 C53 Si14 117.6(11) . . ?
C54 C53 H53A 107.9 . . ?
C54 C53 H53B 107.9 . . ?
C53 C54 H54 113.3 . . ?
C53 C54 C55 106.3(15) . . ?
C53 C54 C56 104.8(15) . . ?
C55 C54 H54 113.3 . . ?
C55 C54 C56 105.0(16) . . ?
C56 C54 H54 113.3 . . ?
C54 C55 H55A 109.5 . . ?
C54 C55 H55B 109.5 . . ?
C54 C55 H55C 109.5 . . ?
H55A C55 H55B 109.5 . . ?
H55A C55 H55C 109.5 . . ?
H55B C55 H55C 109.5 . . ?
C54 C56 H56A 109.5 . . ?
C54 C56 H56B 109.5 . . ?
C54 C56 H56C 109.5 . . ?
H56A C56 H56B 109.5 . . ?
H56A C56 H56C 109.5 . . ?
H56B C56 H56C 109.5 . . ?
Si15 C57 H57A 108.6 . . ?
Si15 C57 H57B 108.6 . . ?
H57A C57 H57B 107.6 . . ?
C58 C57 Si15 114.5(11) . . ?
C58 C57 H57A 108.6 . . ?
C58 C57 H57B 108.6 . . ?
C57 C58 H58 110.5 . . ?
C59 C58 C57 106.1(16) . . ?
C59 C58 H58 110.5 . . ?
C60 C58 C57 111.2(18) . . ?
C60 C58 H58 110.5 . . ?
C60 C58 C59 107.9(18) . . ?
C58 C59 H59A 109.5 . . ?
C58 C59 H59B 109.5 . . ?
C58 C59 H59C 109.5 . . ?
H59A C59 H59B 109.5 . . ?
H59A C59 H59C 109.5 . . ?
H59B C59 H59C 109.5 . . ?
C58 C60 H60A 109.5 . . ?
C58 C60 H60B 109.5 . . ?
C58 C60 H60C 109.5 . . ?
H60A C60 H60B 109.5 . . ?
H60A C60 H60C 109.5 . . ?
H60B C60 H60C 109.5 . . ?
Si16 C61 H61A 107.1 . . ?
Si16 C61 H61B 107.1 . . ?
H61A C61 H61B 106.8 . . ?
C62 C61 Si16 121.0(15) . . ?
C62 C61 H61A 107.1 . . ?
C62 C61 H61B 107.1 . . ?
C61 C62 H62 113.9 . . ?
C61 C62 C63 122(2) . . ?
C61 C62 C64 96.0(16) . . ?
C63 C62 H62 113.9 . . ?
C63 C62 C64 92.8(15) . . ?
C64 C62 H62 113.9 . . ?
C62 C63 H63A 109.5 . . ?
C62 C63 H63B 109.5 . . ?
C62 C63 H63C 109.5 . . ?
H63A C63 H63B 109.5 . . ?
H63A C63 H63C 109.5 . . ?
H63B C63 H63C 109.5 . . ?
C62 C64 H64A 109.5 . . ?
C62 C64 H64B 109.5 . . ?
C62 C64 H64C 109.5 . . ?
H64A C64 H64B 109.5 . . ?
H64A C64 H64C 109.5 . . ?
H64B C64 H64C 109.5 . . ?
Si17 C65 H65A 109.1 . . ?
Si17 C65 H65B 109.1 . . ?
H65A C65 H65B 107.9 . . ?
C66 C65 Si17 112.4(10) . . ?
C66 C65 H65A 109.1 . . ?
C66 C65 H65B 109.1 . . ?
C65 C66 H66 107.3 . . ?
C65 C66 C68 103.3(14) . . ?
C67 C66 C65 118.1(14) . . ?
C67 C66 H66 107.3 . . ?
C67 C66 C68 112.9(14) . . ?
C68 C66 H66 107.3 . . ?
C66 C67 H67A 109.5 . . ?
C66 C67 H67B 109.5 . . ?
C66 C67 H67C 109.5 . . ?
H67A C67 H67B 109.5 . . ?
H67A C67 H67C 109.5 . . ?
H67B C67 H67C 109.5 . . ?
C66 C68 H68A 109.5 . . ?
C66 C68 H68B 109.5 . . ?
C66 C68 H68C 109.5 . . ?
H68A C68 H68B 109.5 . . ?
H68A C68 H68C 109.5 . . ?
H68B C68 H68C 109.5 . . ?
Si18 C69 H69A 107.0 . . ?
Si18 C69 H69B 107.0 . . ?
H69A C69 H69B 106.7 . . ?
C70 C69 Si18 121.3(13) . . ?
C70 C69 H69A 107.0 . . ?
C70 C69 H69B 107.0 . . ?
C69 C70 H70 111.1 . . ?
C69 C70 C71 101.3(13) . . ?
C71 C70 H70 111.1 . . ?
C72 C70 C69 121.6(18) . . ?
C72 C70 H70 111.1 . . ?
C72 C70 C71 99.2(16) . . ?
C70 C71 H71A 109.5 . . ?
C70 C71 H71B 109.5 . . ?
C70 C71 H71C 109.5 . . ?
H71A C71 H71B 109.5 . . ?
H71A C71 H71C 109.5 . . ?
H71B C71 H71C 109.5 . . ?
C70 C72 H72A 109.5 . . ?
C70 C72 H72B 109.5 . . ?
C70 C72 H72C 109.5 . . ?
H72A C72 H72B 109.5 . . ?
H72A C72 H72C 109.5 . . ?
H72B C72 H72C 109.5 . . ?
Si19 C73 H73A 108.6 . . ?
Si19 C73 H73B 108.6 . . ?
H73A C73 H73B 107.5 . . ?
C74 C73 Si19 114.8(7) . . ?
C74 C73 H73A 108.6 . . ?
C74 C73 H73B 108.6 . . ?
C73 C74 H74 108.2 . . ?
C75 C74 C73 110.6(8) . . ?
C75 C74 H74 108.2 . . ?
C75 C74 C76 110.9(8) . . ?
C76 C74 C73 110.4(9) . . ?
C76 C74 H74 108.2 . . ?
C74 C75 H75A 109.5 . . ?
C74 C75 H75B 109.5 . . ?
C74 C75 H75C 109.5 . . ?
H75A C75 H75B 109.5 . . ?
H75A C75 H75C 109.5 . . ?
H75B C75 H75C 109.5 . . ?
C74 C76 H76A 109.5 . . ?
C74 C76 H76B 109.5 . . ?
C74 C76 H76C 109.5 . . ?
H76A C76 H76B 109.5 . . ?
H76A C76 H76C 109.5 . . ?
H76B C76 H76C 109.5 . . ?
Si20 C77 H77A 107.9 . . ?
Si20 C77 H77B 107.9 . . ?
H77A C77 H77B 107.2 . . ?
C78 C77 Si20 117.6(9) . . ?
C78 C77 H77A 107.9 . . ?
C78 C77 H77B 107.9 . . ?
C77 C78 H78 108.0 . . ?
C79 C78 C77 112.1(12) . . ?
C79 C78 H78 108.0 . . ?
C80 C78 C77 111.6(13) . . ?
C80 C78 H78 108.0 . . ?
C80 C78 C79 109.1(13) . . ?
C78 C79 H79A 109.5 . . ?
C78 C79 H79B 109.5 . . ?
C78 C79 H79C 109.5 . . ?
H79A C79 H79B 109.5 . . ?
H79A C79 H79C 109.5 . . ?
H79B C79 H79C 109.5 . . ?
C78 C80 H80A 109.5 . . ?
C78 C80 H80B 109.5 . . ?
C78 C80 H80C 109.5 . . ?
H80A C80 H80B 109.5 . . ?
H80A C80 H80C 109.5 . . ?
H80B C80 H80C 109.5 . . ?
Si21 C81 H81A 107.7 . . ?
Si21 C81 H81B 107.7 . . ?
H81A C81 H81B 107.1 . . ?
C82 C81 Si21 118.5(11) . . ?
C82 C81 H81A 107.7 . . ?
C82 C81 H81B 107.7 . . ?
C81 C82 H82 108.4 . . ?
C81 C82 C83 104.6(14) . . ?
C83 C82 H82 108.4 . . ?
C84 C82 C81 118.0(14) . . ?
C84 C82 H82 108.4 . . ?
C84 C82 C83 108.8(14) . . ?
C82 C83 H83A 109.5 . . ?
C82 C83 H83B 109.5 . . ?
C82 C83 H83C 109.5 . . ?
H83A C83 H83B 109.5 . . ?
H83A C83 H83C 109.5 . . ?
H83B C83 H83C 109.5 . . ?
C82 C84 H84A 109.5 . . ?
C82 C84 H84B 109.5 . . ?
C82 C84 H84C 109.5 . . ?
H84A C84 H84B 109.5 . . ?
H84A C84 H84C 109.5 . . ?
H84B C84 H84C 109.5 . . ?
N1 C85 H85A 108.6 . . ?
N1 C85 H85B 108.6 . . ?
N1 C85 C86 114.8(10) . . ?
H85A C85 H85B 107.5 . . ?
C86 C85 H85A 108.6 . . ?
C86 C85 H85B 108.6 . . ?
O37 C86 C85 112.7(9) . . ?
O37 C86 H86A 109.1 . . ?
O37 C86 H86B 109.1 . . ?
C85 C86 H86A 109.1 . . ?
C85 C86 H86B 109.1 . . ?
H86A C86 H86B 107.8 . . ?
O37 C87 H87A 109.7 . . ?
O37 C87 H87B 109.7 . . ?
O37 C87 C88 109.8(9) . . ?
H87A C87 H87B 108.2 . . ?
C88 C87 H87A 109.7 . . ?
C88 C87 H87B 109.7 . . ?
O38 C88 C87 107.3(9) . . ?
O38 C88 H88A 110.3 . . ?
O38 C88 H88B 110.3 . . ?
C87 C88 H88A 110.3 . . ?
C87 C88 H88B 110.3 . . ?
H88A C88 H88B 108.5 . . ?
O38 C89 H89A 109.4 . . ?
O38 C89 H89B 109.4 . . ?
O38 C89 C90 111.3(9) . . ?
H89A C89 H89B 108.0 . . ?
C90 C89 H89A 109.4 . . ?
C90 C89 H89B 109.4 . . ?
N2 C90 C89 114.3(10) . . ?
N2 C90 H90A 108.7 . . ?
N2 C90 H90B 108.7 . . ?
C89 C90 H90A 108.7 . . ?
C89 C90 H90B 108.7 . . ?
H90A C90 H90B 107.6 . . ?
N2 C91 H91A 108.6 . . ?
N2 C91 H91B 108.6 . . ?
N2 C91 C92 114.8(12) . . ?
H91A C91 H91B 107.5 . . ?
C92 C91 H91A 108.6 . . ?
C92 C91 H91B 108.6 . . ?
O39 C92 C91 108.3(12) . . ?
O39 C92 H92A 110.0 . . ?
O39 C92 H92B 110.0 . . ?
C91 C92 H92A 110.0 . . ?
C91 C92 H92B 110.0 . . ?
H92A C92 H92B 108.4 . . ?
O39 C93 H93A 109.5 . . ?
O39 C93 H93B 109.5 . . ?
O39 C93 C94 110.7(12) . . ?
H93A C93 H93B 108.1 . . ?
C94 C93 H93A 109.5 . . ?
C94 C93 H93B 109.5 . . ?
O40 C94 C93 110.9(12) . . ?
O40 C94 H94A 109.5 . . ?
O40 C94 H94B 109.5 . . ?
C93 C94 H94A 109.5 . . ?
C93 C94 H94B 109.5 . . ?
H94A C94 H94B 108.0 . . ?
O40 C95 H95A 109.9 . . ?
O40 C95 H95B 109.9 . . ?
O40 C95 C96 108.8(10) . . ?
H95A C95 H95B 108.3 . . ?
C96 C95 H95A 109.9 . . ?
C96 C95 H95B 109.9 . . ?
N1 C96 C95 113.3(11) . . ?
N1 C96 H96A 108.9 . . ?
N1 C96 H96B 108.9 . . ?
C95 C96 H96A 108.9 . . ?
C95 C96 H96B 108.9 . . ?
H96A C96 H96B 107.7 . . ?
N1 C97 H97A 108.4 . . ?
N1 C97 H97B 108.4 . . ?
H97A C97 H97B 107.5 . . ?
C98 C97 N1 115.5(10) . . ?
C98 C97 H97A 108.4 . . ?
C98 C97 H97B 108.4 . . ?
O41 C98 C97 112.5(11) . . ?
O41 C98 H98A 109.1 . . ?
O41 C98 H98B 109.1 . . ?
C97 C98 H98A 109.1 . . ?
C97 C98 H98B 109.1 . . ?
H98A C98 H98B 107.8 . . ?
O41 C99 H99A 109.6 . . ?
O41 C99 H99B 109.6 . . ?
O41 C99 C100 110.5(11) . . ?
H99A C99 H99B 108.1 . . ?
C100 C99 H99A 109.6 . . ?
C100 C99 H99B 109.6 . . ?
O42 C100 C99 111.2(10) . . ?
O42 C100 H10A 109.4 . . ?
O42 C100 H10B 109.4 . . ?
C99 C100 H10A 109.4 . . ?
C99 C100 H10B 109.4 . . ?
H10A C100 H10B 108.0 . . ?
O42 C101 H10C 110.1 . . ?
O42 C101 H10D 110.1 . . ?
O42 C101 C102 108.0(11) . . ?
H10C C101 H10D 108.4 . . ?
C102 C101 H10C 110.1 . . ?
C102 C101 H10D 110.1 . . ?
N2 C102 C101 113.7(11) . . ?
N2 C102 H10E 108.8 . . ?
N2 C102 H10F 108.8 . . ?
C101 C102 H10E 108.8 . . ?
C101 C102 H10F 108.8 . . ?
H10E C102 H10F 107.7 . . ?

loop_
_geom_bond_atom_site_label_1
_geom_bond_atom_site_label_2
_geom_bond_distance
_geom_bond_site_symmetry_2
_geom_bond_publ_flag
U1 U2 3.8164(5) . ?
U1 U3 3.8125(5) . ?
U1 Si7 3.312(2) . ?
U1 O1 2.216(8) . ?
U1 O9 2.759(7) . ?
U1 O10 2.517(6) . ?
U1 O11 2.248(8) . ?
U1 O23 2.684(8) . ?
U1 O34 2.490(6) . ?
U1 O35 2.635(7) . ?
U2 U3 3.7140(4) . ?
U2 O10 2.368(7) . ?
U2 O13 2.195(6) . ?
U2 O23 2.550(7) . ?
U2 O24 2.469(7) . ?
U2 O35 2.565(6) . ?
U2 O37 2.632(6) . ?
U2 O38 2.615(7) . ?
U3 Si12 3.316(3) . ?
U3 Si14 3.440(4) . ?
U3 Si19 3.329(2) . ?
U3 O21 2.734(7) . ?
U3 O23 2.551(7) . ?
U3 O24 2.395(8) . ?
U3 O25 2.212(7) . ?
U3 O34 2.360(9) . ?
U3 O35 2.558(6) . ?
U3 O36 2.784(6) . ?
Si1 O1 1.598(10) . ?
Si1 O2 1.629(12) . ?
Si1 O3 1.642(10) . ?
Si1 C1 1.859(13) . ?
Si2 O2 1.631(11) . ?
Si2 O4 1.643(12) . ?
Si2 O12 1.599(12) . ?
Si2 C5 1.878(18) . ?
Si3 O4 1.591(11) . ?
Si3 O5 1.628(10) . ?
Si3 O6 1.619(11) . ?
Si3 C9 1.872(16) . ?
Si4 O5 1.625(10) . ?
Si4 O7 1.631(10) . ?
Si4 O8 1.611(8) . ?
Si4 C13 1.798(15) . ?
Si5 O7 1.622(10) . ?
Si5 O11 1.576(9) . ?
Si5 O12 1.637(12) . ?
Si5 C17 1.854(16) . ?
Si6 O3 1.605(9) . ?
Si6 O6 1.617(9) . ?
Si6 O9 1.663(8) . ?
Si6 C21 1.828(15) . ?
Si7 O8 1.621(7) . ?
Si7 O9 1.676(8) . ?
Si7 O10 1.606(7) . ?
Si7 C25 1.851(10) . ?
Si8 O13 1.596(7) . ?
Si8 O14 1.637(10) . ?
Si8 O15 1.629(9) . ?
Si8 C29 1.851(13) . ?
Si9 O14 1.613(10) . ?
Si9 O16 1.641(9) . ?
Si9 O17 1.583(11) . ?
Si9 C33 1.854(18) . ?
Si10 O17 1.625(12) . ?
Si10 O18 1.603(10) . ?
Si10 O19 1.646(10) . ?
Si10 C37 1.869(13) . ?
Si11 O19 1.644(9) . ?
Si11 O20 1.584(10) . ?
Si11 O21 1.672(10) . ?
Si11 C41 1.833(14) . ?
Si12 O21 1.670(8) . ?
Si12 O22 1.616(8) . ?
Si12 O23 1.609(6) . ?
Si12 C45 1.846(15) . ?
Si13 O15 1.597(9) . ?
Si13 O18 1.643(9) . ?
Si13 O22 1.622(8) . ?
Si13 C49 1.848(14) . ?
Si14 O16 1.634(10) . ?
Si14 O20 1.623(9) . ?
Si14 O24 1.640(7) . ?
Si14 C53 1.882(14) . ?
Si15 O25 1.600(8) . ?
Si15 O26 1.654(8) . ?
Si15 O27 1.666(11) . ?
Si15 C57 1.836(15) . ?
Si16 O27 1.569(12) . ?
Si16 O28 1.586(9) . ?
Si16 O29 1.633(8) . ?
Si16 C61 1.849(14) . ?
Si17 O28 1.634(8) . ?
Si17 O30 1.608(10) . ?
Si17 O31 1.632(9) . ?
Si17 C65 1.864(11) . ?
Si18 O30 1.639(8) . ?
Si18 O32 1.626(7) . ?
Si18 O33 1.638(7) . ?
Si18 C69 1.825(16) . ?
Si19 O33 1.606(8) . ?
Si19 O35 1.614(6) . ?
Si19 O36 1.670(7) . ?
Si19 C73 1.862(9) . ?
Si20 O26 1.604(7) . ?
Si20 O31 1.618(8) . ?
Si20 O36 1.664(7) . ?
Si20 C77 1.856(13) . ?
Si21 O29 1.632(10) . ?
Si21 O32 1.621(8) . ?
Si21 O34 1.617(7) . ?
Si21 C81 1.860(13) . ?
O37 C86 1.427(12) . ?
O37 C87 1.447(13) . ?
O38 C88 1.468(12) . ?
O38 C89 1.443(13) . ?
O39 C92 1.399(16) . ?
O39 C93 1.417(16) . ?
O40 C94 1.426(17) . ?
O40 C95 1.407(15) . ?
O41 C98 1.418(16) . ?
O41 C99 1.414(15) . ?
O42 C100 1.415(15) . ?
O42 C101 1.420(17) . ?
N1 C85 1.461(15) . ?
N1 C96 1.473(16) . ?
N1 C97 1.458(15) . ?
N2 C90 1.460(16) . ?
N2 C91 1.448(17) . ?
N2 C102 1.459(16) . ?
C1 H1A 0.9900 . ?
C1 H1B 0.9900 . ?
C1 C2 1.52(2) . ?
C2 H2 1.0000 . ?
C2 C3 1.58(2) . ?
C2 C4 1.37(2) . ?
C3 H3A 0.9800 . ?
C3 H3B 0.9800 . ?
C3 H3C 0.9800 . ?
C4 H4A 0.9800 . ?
C4 H4B 0.9800 . ?
C4 H4C 0.9800 . ?
C5 H5A 0.9900 . ?
C5 H5B 0.9900 . ?
C5 C6 1.517(10) . ?
C6 H6 1.0000 . ?
C6 C7 1.65(3) . ?
C6 C8 1.50(3) . ?
C7 H7A 0.9800 . ?
C7 H7B 0.9800 . ?
C7 H7C 0.9800 . ?
C8 H8A 0.9800 . ?
C8 H8B 0.9800 . ?
C8 H8C 0.9800 . ?
C9 H9A 0.9900 . ?
C9 H9B 0.9900 . ?
C9 C10 1.45(2) . ?
C10 H10 1.0000 . ?
C10 C11 1.55(3) . ?
C10 C12 1.53(2) . ?
C11 H11A 0.9800 . ?
C11 H11B 0.9800 . ?
C11 H11C 0.9800 . ?
C12 H12A 0.9800 . ?
C12 H12B 0.9800 . ?
C12 H12C 0.9800 . ?
C13 H13A 0.9900 . ?
C13 H13B 0.9900 . ?
C13 C14 1.514(9) . ?
C14 H14 1.0000 . ?
C14 C15 1.58(3) . ?
C14 C16 1.36(3) . ?
C15 H15A 0.9800 . ?
C15 H15B 0.9800 . ?
C15 H15C 0.9800 . ?
C16 H16A 0.9800 . ?
C16 H16B 0.9800 . ?
C16 H16C 0.9800 . ?
C17 H17A 0.9900 . ?
C17 H17B 0.9900 . ?
C17 C18 1.52(2) . ?
C18 H18 1.0000 . ?
C18 C19 1.37(3) . ?
C18 C20 1.520(10) . ?
C19 H19A 0.9800 . ?
C19 H19B 0.9800 . ?
C19 H19C 0.9800 . ?
C20 H20A 0.9800 . ?
C20 H20B 0.9800 . ?
C20 H20C 0.9800 . ?
C21 H21A 0.9900 . ?
C21 H21B 0.9900 . ?
C21 C22 1.47(2) . ?
C22 H22 1.0000 . ?
C22 C23 1.514(10) . ?
C22 C24 1.48(3) . ?
C23 H23A 0.9800 . ?
C23 H23B 0.9800 . ?
C23 H23C 0.9800 . ?
C24 H24A 0.9800 . ?
C24 H24B 0.9800 . ?
C24 H24C 0.9800 . ?
C25 H25A 0.9900 . ?
C25 H25B 0.9900 . ?
C25 C26 1.571(14) . ?
C26 H26 1.0000 . ?
C26 C27 1.533(16) . ?
C26 C28 1.543(16) . ?
C27 H27A 0.9800 . ?
C27 H27B 0.9800 . ?
C27 H27C 0.9800 . ?
C28 H28A 0.9800 . ?
C28 H28B 0.9800 . ?
C28 H28C 0.9800 . ?
C29 H29A 0.9900 . ?
C29 H29B 0.9900 . ?
C29 C30 1.524(16) . ?
C30 H30 1.0000 . ?
C30 C31 1.46(2) . ?
C30 C32 1.50(2) . ?
C31 H31A 0.9800 . ?
C31 H31B 0.9800 . ?
C31 H31C 0.9800 . ?
C32 H32A 0.9800 . ?
C32 H32B 0.9800 . ?
C32 H32C 0.9800 . ?
C33 H33A 0.9900 . ?
C33 H33B 0.9900 . ?
C33 C34 1.58(2) . ?
C34 H34 1.0000 . ?
C34 C35 1.47(3) . ?
C34 C36 1.39(3) . ?
C35 H35A 0.9800 . ?
C35 H35B 0.9800 . ?
C35 H35C 0.9800 . ?
C36 H36A 0.9800 . ?
C36 H36B 0.9800 . ?
C36 H36C 0.9800 . ?
C37 H37A 0.9900 . ?
C37 H37B 0.9900 . ?
C37 C38 1.40(2) . ?
C38 H38 1.0000 . ?
C38 C39 1.35(3) . ?
C38 C40 1.54(2) . ?
C39 H39A 0.9800 . ?
C39 H39B 0.9800 . ?
C39 H39C 0.9800 . ?
C40 H40A 0.9800 . ?
C40 H40B 0.9800 . ?
C40 H40C 0.9800 . ?
C41 H41A 0.9900 . ?
C41 H41B 0.9900 . ?
C41 C42 1.34(2) . ?
C42 H42 1.0000 . ?
C42 C43 1.51(3) . ?
C42 C44 1.71(3) . ?
C43 H43A 0.9800 . ?
C43 H43B 0.9800 . ?
C43 H43C 0.9800 . ?
C44 H44A 0.9800 . ?
C44 H44B 0.9800 . ?
C44 H44C 0.9800 . ?
C45 H45A 0.9900 . ?
C45 H45B 0.9900 . ?
C45 C46 1.559(17) . ?
C46 H46 1.0000 . ?
C46 C47 1.48(2) . ?
C46 C48 1.53(2) . ?
C47 H47A 0.9800 . ?
C47 H47B 0.9800 . ?
C47 H47C 0.9800 . ?
C48 H48A 0.9800 . ?
C48 H48B 0.9800 . ?
C48 H48C 0.9800 . ?
C49 H49A 0.9900 . ?
C49 H49B 0.9900 . ?
C49 C50 1.549(16) . ?
C50 H50 1.0000 . ?
C50 C51 1.49(2) . ?
C50 C52 1.55(2) . ?
C51 H51A 0.9800 . ?
C51 H51B 0.9800 . ?
C51 H51C 0.9800 . ?
C52 H52A 0.9800 . ?
C52 H52B 0.9800 . ?
C52 H52C 0.9800 . ?
C53 H53A 0.9900 . ?
C53 H53B 0.9900 . ?
C53 C54 1.53(2) . ?
C54 H54 1.0000 . ?
C54 C55 1.59(2) . ?
C54 C56 1.61(3) . ?
C55 H55A 0.9800 . ?
C55 H55B 0.9800 . ?
C55 H55C 0.9800 . ?
C56 H56A 0.9800 . ?
C56 H56B 0.9800 . ?
C56 H56C 0.9800 . ?
C57 H57A 0.9900 . ?
C57 H57B 0.9900 . ?
C57 C58 1.61(2) . ?
C58 H58 1.0000 . ?
C58 C59 1.57(3) . ?
C58 C60 1.48(3) . ?
C59 H59A 0.9800 . ?
C59 H59B 0.9800 . ?
C59 H59C 0.9800 . ?
C60 H60A 0.9800 . ?
C60 H60B 0.9800 . ?
C60 H60C 0.9800 . ?
C61 H61A 0.9900 . ?
C61 H61B 0.9900 . ?
C61 C62 1.41(2) . ?
C62 H62 1.0000 . ?
C62 C63 1.43(2) . ?
C62 C64 1.69(3) . ?
C63 H63A 0.9800 . ?
C63 H63B 0.9800 . ?
C63 H63C 0.9800 . ?
C64 H64A 0.9800 . ?
C64 H64B 0.9800 . ?
C64 H64C 0.9800 . ?
C65 H65A 0.9900 . ?
C65 H65B 0.9900 . ?
C65 C66 1.60(2) . ?
C66 H66 1.0000 . ?
C66 C67 1.35(2) . ?
C66 C68 1.600(19) . ?
C67 H67A 0.9800 . ?
C67 H67B 0.9800 . ?
C67 H67C 0.9800 . ?
C68 H68A 0.9800 . ?
C68 H68B 0.9800 . ?
C68 H68C 0.9800 . ?
C69 H69A 0.9900 . ?
C69 H69B 0.9900 . ?
C69 C70 1.45(2) . ?
C70 H70 1.0000 . ?
C70 C71 1.69(2) . ?
C70 C72 1.39(3) . ?
C71 H71A 0.9800 . ?
C71 H71B 0.9800 . ?
C71 H71C 0.9800 . ?
C72 H72A 0.9800 . ?
C72 H72B 0.9800 . ?
C72 H72C 0.9800 . ?
C73 H73A 0.9900 . ?
C73 H73B 0.9900 . ?
C73 C74 1.551(14) . ?
C74 H74 1.0000 . ?
C74 C75 1.492(14) . ?
C74 C76 1.522(14) . ?
C75 H75A 0.9800 . ?
C75 H75B 0.9800 . ?
C75 H75C 0.9800 . ?
C76 H76A 0.9800 . ?
C76 H76B 0.9800 . ?
C76 H76C 0.9800 . ?
C77 H77A 0.9900 . ?
C77 H77B 0.9900 . ?
C77 C78 1.530(18) . ?
C78 H78 1.0000 . ?
C78 C79 1.51(2) . ?
C78 C80 1.48(2) . ?
C79 H79A 0.9800 . ?
C79 H79B 0.9800 . ?
C79 H79C 0.9800 . ?
C80 H80A 0.9800 . ?
C80 H80B 0.9800 . ?
C80 H80C 0.9800 . ?
C81 H81A 0.9900 . ?
C81 H81B 0.9900 . ?
C81 C82 1.512(19) . ?
C82 H82 1.0000 . ?
C82 C83 1.58(2) . ?
C82 C84 1.43(2) . ?
C83 H83A 0.9800 . ?
C83 H83B 0.9800 . ?
C83 H83C 0.9800 . ?
C84 H84A 0.9800 . ?
C84 H84B 0.9800 . ?
C84 H84C 0.9800 . ?
C85 H85A 0.9900 . ?
C85 H85B 0.9900 . ?
C85 C86 1.521(14) . ?
C86 H86A 0.9900 . ?
C86 H86B 0.9900 . ?
C87 H87A 0.9900 . ?
C87 H87B 0.9900 . ?
C87 C88 1.472(15) . ?
C88 H88A 0.9900 . ?
C88 H88B 0.9900 . ?
C89 H89A 0.9900 . ?
C89 H89B 0.9900 . ?
C89 C90 1.548(17) . ?
C90 H90A 0.9900 . ?
C90 H90B 0.9900 . ?
C91 H91A 0.9900 . ?
C91 H91B 0.9900 . ?
C91 C92 1.528(19) . ?
C92 H92A 0.9900 . ?
C92 H92B 0.9900 . ?
C93 H93A 0.9900 . ?
C93 H93B 0.9900 . ?
C93 C94 1.48(2) . ?
C94 H94A 0.9900 . ?
C94 H94B 0.9900 . ?
C95 H95A 0.9900 . ?
C95 H95B 0.9900 . ?
C95 C96 1.494(19) . ?
C96 H96A 0.9900 . ?
C96 H96B 0.9900 . ?
C97 H97A 0.9900 . ?
C97 H97B 0.9900 . ?
C97 C98 1.455(19) . ?
C98 H98A 0.9900 . ?
C98 H98B 0.9900 . ?
C99 H99A 0.9900 . ?
C99 H99B 0.9900 . ?
C99 C100 1.484(19) . ?
C100 H10A 0.9900 . ?
C100 H10B 0.9900 . ?
C101 H10C 0.9900 . ?
C101 H10D 0.9900 . ?
C101 C102 1.483(19) . ?
C102 H10E 0.9900 . ?
C102 H10F 0.9900 . ?

loop_
_geom_torsion_atom_site_label_1
_geom_torsion_atom_site_label_2
_geom_torsion_atom_site_label_3
_geom_torsion_atom_site_label_4
_geom_torsion
_geom_torsion_site_symmetry_1
_geom_torsion_site_symmetry_2
_geom_torsion_site_symmetry_3
_geom_torsion_site_symmetry_4
_geom_torsion_publ_flag
U1 Si7 O8 Si4 19.3(11) . . . . ?
U1 Si7 O9 Si6 -174.6(9) . . . . ?
U1 Si7 O10 U2 -133.7(6) . . . . ?
U1 Si7 C25 C26 -150.8(6) . . . . ?
U2 O37 C86 C85 -162.7(7) . . . . ?
U2 O37 C87 C88 66.9(8) . . . . ?
U2 O38 C88 C87 27.4(11) . . . . ?
U2 O38 C89 C90 -113.9(9) . . . . ?
U3 Si12 O21 Si11 126.9(9) . . . . ?
U3 Si12 O23 U1 105.0(5) . . . . ?
U3 Si12 O23 U2 -108.2(7) . . . . ?
U3 Si12 C45 C46 137.0(8) . . . . ?
U3 Si14 O16 Si9 81.0(11) . . . . ?
U3 Si14 O20 Si11 -58.6(12) . . . . ?
U3 Si14 O24 U2 143.7(9) . . . . ?
U3 Si14 C53 C54 -168.0(12) . . . . ?
U3 Si19 O33 Si18 -55.7(12) . . . . ?
U3 Si19 O35 U1 -103.0(4) . . . . ?
U3 Si19 O35 U2 112.2(7) . . . . ?
U3 Si19 O36 Si20 172.4(8) . . . . ?
U3 Si19 C73 C74 -125.4(7) . . . . ?
Si1 C1 C2 C3 -176.5(14) . . . . ?
Si1 C1 C2 C4 58(2) . . . . ?
Si2 C5 C6 C7 -91.7(19) . . . . ?
Si2 C5 C6 C8 160.9(17) . . . . ?
Si3 C9 C10 C11 62(2) . . . . ?
Si3 C9 C10 C12 -177.5(16) . . . . ?
Si4 C13 C14 C15 171.4(15) . . . . ?
Si4 C13 C14 C16 37(3) . . . . ?
Si5 C17 C18 C19 -131(2) . . . . ?
Si5 C17 C18 C20 101.7(18) . . . . ?
Si6 C21 C22 C23 53(2) . . . . ?
Si6 C21 C22 C24 175.1(15) . . . . ?
Si7 C25 C26 C27 156.1(9) . . . . ?
Si7 C25 C26 C28 -80.4(12) . . . . ?
Si8 C29 C30 C31 -60.8(18) . . . . ?
Si8 C29 C30 C32 174.3(12) . . . . ?
Si9 C33 C34 C35 73(2) . . . . ?
Si9 C33 C34 C36 -64(2) . . . . ?
Si10 C37 C38 C39 -34(3) . . . . ?
Si10 C37 C38 C40 -176.4(16) . . . . ?
Si11 C41 C42 C43 -76(2) . . . . ?
Si11 C41 C42 C44 172.9(14) . . . . ?
Si12 C45 C46 C47 -55.7(16) . . . . ?
Si12 C45 C46 C48 -179.8(10) . . . . ?
Si13 C49 C50 C51 172.5(11) . . . . ?
Si13 C49 C50 C52 -64.2(15) . . . . ?
Si14 C53 C54 C55 66.2(18) . . . . ?
Si14 C53 C54 C56 177.1(13) . . . . ?
Si15 C57 C58 C59 165.0(15) . . . . ?
Si15 C57 C58 C60 -77.9(19) . . . . ?
Si16 C61 C62 C63 -177.8(16) . . . . ?
Si16 C61 C62 C64 -80.6(18) . . . . ?
Si17 C65 C66 C67 52.8(17) . . . . ?
Si17 C65 C66 C68 178.3(10) . . . . ?
Si18 C69 C70 C71 81.3(17) . . . . ?
Si18 C69 C70 C72 -170.4(16) . . . . ?
Si19 C73 C74 C75 72.8(10) . . . . ?
Si19 C73 C74 C76 -164.0(7) . . . . ?
Si20 C77 C78 C79 -176.4(11) . . . . ?
Si20 C77 C78 C80 60.9(15) . . . . ?
Si21 C81 C82 C83 -175.0(11) . . . . ?
Si21 C81 C82 C84 -54.0(18) . . . . ?
O1 Si1 O2 Si2 -76.3(13) . . . . ?
O1 Si1 O3 Si6 39.6(12) . . . . ?
O1 Si1 C1 C2 155.9(13) . . . . ?
O2 Si1 O1 U1 78.7(10) . . . . ?
O2 Si1 O3 Si6 -81.2(11) . . . . ?
O2 Si1 C1 C2 -80.7(15) . . . . ?
O2 Si2 O4 Si3 86.6(14) . . . . ?
O2 Si2 O12 Si5 -61(2) . . . . ?
O2 Si2 C5 C6 45.3(19) . . . . ?
O3 Si1 O1 U1 -38.4(11) . . . . ?
O3 Si1 O2 Si2 43.5(14) . . . . ?
O3 Si1 C1 C2 33.6(16) . . . . ?
O3 Si6 O6 Si3 -48.7(12) . . . . ?
O3 Si6 O9 U1 -4.6(7) . . . . ?
O3 Si6 O9 Si7 168.1(7) . . . . ?
O3 Si6 C21 C22 -71.2(14) . . . . ?
O4 Si2 O2 Si1 -52.7(14) . . . . ?
O4 Si2 O12 Si5 61(2) . . . . ?
O4 Si2 C5 C6 -78.1(17) . . . . ?
O4 Si3 O5 Si4 -83.4(13) . . . . ?
O4 Si3 O6 Si6 32.6(12) . . . . ?
O4 Si3 C9 C10 40(2) . . . . ?
O5 Si3 O4 Si2 49.5(15) . . . . ?
O5 Si3 O6 Si6 -87.2(11) . . . . ?
O5 Si3 C9 C10 159.8(16) . . . . ?
O5 Si4 O7 Si5 -47.6(12) . . . . ?
O5 Si4 O8 Si7 83.7(10) . . . . ?
O5 Si4 C13 C14 -60(2) . . . . ?
O6 Si3 O4 Si2 -70.3(15) . . . . ?
O6 Si3 O5 Si4 36.2(13) . . . . ?
O6 Si3 C9 C10 -81.1(18) . . . . ?
O6 Si6 O3 Si1 95.1(10) . . . . ?
O6 Si6 O9 U1 -123.4(6) . . . . ?
O6 Si6 O9 Si7 49.3(9) . . . . ?
O6 Si6 C21 C22 50.7(15) . . . . ?
O7 Si4 O5 Si3 76.8(12) . . . . ?
O7 Si4 O8 Si7 -36.9(11) . . . . ?
O7 Si4 C13 C14 64(2) . . . . ?
O7 Si5 O11 U1 62.5(12) . . . . ?
O7 Si5 O12 Si2 -68(2) . . . . ?
O7 Si5 C17 C18 -76.1(15) . . . . ?
O8 Si4 O5 Si3 -43.9(13) . . . . ?
O8 Si4 O7 Si5 71.9(12) . . . . ?
O8 Si4 C13 C14 -176.4(18) . . . . ?
O8 Si7 O9 U1 110.5(3) . . . . ?
O8 Si7 O9 Si6 -64.0(8) . . . . ?
O8 Si7 O10 U1 -106.7(4) . . . . ?
O8 Si7 O10 U2 119.6(5) . . . . ?
O8 Si7 C25 C26 29.3(10) . . . . ?
O9 Si6 O3 Si1 -21.2(12) . . . . ?
O9 Si6 O6 Si3 68.0(11) . . . . ?
O9 Si6 C21 C22 168.9(12) . . . . ?
O9 Si7 O8 Si4 -41.6(11) . . . . ?
O9 Si7 O10 U1 9.8(4) . . . . ?
O9 Si7 O10 U2 -123.9(5) . . . . ?
O9 Si7 C25 C26 -89.7(8) . . . . ?
O10 Si7 O8 Si4 71.5(10) . . . . ?
O10 Si7 O9 U1 -8.6(4) . . . . ?
O10 Si7 O9 Si6 176.8(7) . . . . ?
O10 Si7 C25 C26 156.3(8) . . . . ?
O11 Si5 O7 Si4 -78.3(12) . . . . ?
O11 Si5 O12 Si2 54(2) . . . . ?
O11 Si5 C17 C18 162.8(13) . . . . ?
O12 Si2 O2 Si1 69.0(14) . . . . ?
O12 Si2 O4 Si3 -34.4(16) . . . . ?
O12 Si2 C5 C6 164.3(16) . . . . ?
O12 Si5 O7 Si4 44.3(12) . . . . ?
O12 Si5 O11 U1 -57.2(12) . . . . ?
O12 Si5 C17 C18 37.8(16) . . . . ?
O13 Si8 O14 Si9 -45.1(12) . . . . ?
O13 Si8 O15 Si13 56.1(10) . . . . ?
O13 Si8 C29 C30 -161.4(11) . . . . ?
O14 Si8 O15 Si13 -63.0(10) . . . . ?
O14 Si8 C29 C30 -40.1(13) . . . . ?
O14 Si9 O16 Si14 -110.5(10) . . . . ?
O14 Si9 O17 Si10 30.0(18) . . . . ?
O14 Si9 C33 C34 63.3(15) . . . . ?
O15 Si8 O14 Si9 74.4(11) . . . . ?
O15 Si8 C29 C30 76.4(13) . . . . ?
O15 Si13 O18 Si10 -81.8(11) . . . . ?
O15 Si13 C49 C50 -46.9(12) . . . . ?
O16 Si9 O14 Si8 48.3(12) . . . . ?
O16 Si9 O17 Si10 -88.6(17) . . . . ?
O16 Si9 C33 C34 -176.9(13) . . . . ?
O16 Si14 O20 Si11 82.3(14) . . . . ?
O16 Si14 O24 U2 -8.9(8) . . . . ?
O16 Si14 O24 U3 -152.6(4) . . . . ?
O16 Si14 C53 C54 28.5(14) . . . . ?
O17 Si9 O14 Si8 -69.1(11) . . . . ?
O17 Si9 O16 Si14 8.2(12) . . . . ?
O17 Si9 C33 C34 -58.7(16) . . . . ?
O17 Si10 O18 Si13 60.1(12) . . . . ?
O17 Si10 O19 Si11 -17.4(12) . . . . ?
O17 Si10 C37 C38 -168.9(17) . . . . ?
O18 Si10 O17 Si9 -24.9(18) . . . . ?
O18 Si10 O19 Si11 102.0(10) . . . . ?
O18 Si10 C37 C38 70.3(19) . . . . ?
O18 Si13 O15 Si8 73.1(9) . . . . ?
O18 Si13 C49 C50 74.1(11) . . . . ?
O19 Si10 O17 Si9 91.4(17) . . . . ?
O19 Si10 O18 Si13 -59.1(11) . . . . ?
O19 Si10 C37 C38 -46(2) . . . . ?
O19 Si11 O20 Si14 -87.4(13) . . . . ?
O19 Si11 O21 U3 155.1(4) . . . . ?
O19 Si11 O21 Si12 32.3(9) . . . . ?
O19 Si11 C41 C42 63.6(18) . . . . ?
O20 Si11 O19 Si10 20.6(11) . . . . ?
O20 Si11 O21 U3 35.5(5) . . . . ?
O20 Si11 O21 Si12 -87.2(8) . . . . ?
O20 Si11 C41 C42 -171.8(15) . . . . ?
O20 Si14 O16 Si9 -8.8(12) . . . . ?
O20 Si14 O24 U2 111.2(7) . . . . ?
O20 Si14 O24 U3 -32.5(5) . . . . ?
O20 Si14 C53 C54 -91.1(14) . . . . ?
O21 Si11 O19 Si10 -95.1(10) . . . . ?
O21 Si11 O20 Si14 30.4(14) . . . . ?
O21 Si11 C41 C42 -56.5(17) . . . . ?
O21 Si12 O23 U1 119.1(5) . . . . ?
O21 Si12 O23 U2 -94.2(6) . . . . ?
O21 Si12 O23 U3 14.1(5) . . . . ?
O21 Si12 C45 C46 77.5(10) . . . . ?
O22 Si12 O21 U3 -134.0(4) . . . . ?
O22 Si12 O21 Si11 -7.1(9) . . . . ?
O22 Si12 O23 U1 -123.1(5) . . . . ?
O22 Si12 O23 U2 23.6(8) . . . . ?
O22 Si12 O23 U3 131.9(4) . . . . ?
O22 Si12 C45 C46 -43.4(10) . . . . ?
O22 Si13 O15 Si8 -42.7(11) . . . . ?
O22 Si13 O18 Si10 35.7(12) . . . . ?
O22 Si13 C49 C50 -167.7(9) . . . . ?
O23 Si12 O21 U3 -12.8(4) . . . . ?
O23 Si12 O21 Si11 114.2(7) . . . . ?
O23 Si12 C45 C46 -170.9(8) . . . . ?
O24 Si14 O16 Si9 109.5(10) . . . . ?
O24 Si14 O20 Si11 -38.0(14) . . . . ?
O24 Si14 C53 C54 152.1(12) . . . . ?
O25 Si15 O26 Si20 -56.2(10) . . . . ?
O25 Si15 O27 Si16 45.1(9) . . . . ?
O25 Si15 C57 C58 -166.8(13) . . . . ?
O26 Si15 O25 U3 44.4(11) . . . . ?
O26 Si15 O27 Si16 -72.2(9) . . . . ?
O26 Si15 C57 C58 -47.1(15) . . . . ?
O26 Si20 O31 Si17 68.9(11) . . . . ?
O26 Si20 O36 U3 -5.9(6) . . . . ?
O26 Si20 O36 Si19 -176.2(7) . . . . ?
O26 Si20 C77 C78 28.5(11) . . . . ?
O27 Si15 O25 U3 -71.6(9) . . . . ?
O27 Si15 O26 Si20 62.8(9) . . . . ?
O27 Si15 C57 C58 68.0(14) . . . . ?
O27 Si16 O28 Si17 -62.9(14) . . . . ?
O27 Si16 O29 Si21 165.2(8) . . . . ?
O27 Si16 C61 C62 -13.6(17) . . . . ?
O28 Si16 O27 Si15 87.4(9) . . . . ?
O28 Si16 O29 Si21 47.7(11) . . . . ?
O28 Si16 C61 C62 106.7(16) . . . . ?
O28 Si17 O30 Si18 51.9(9) . . . . ?
O28 Si17 O31 Si20 -39.6(12) . . . . ?
O28 Si17 C65 C66 -72.2(11) . . . . ?
O29 Si16 O27 Si15 -29.4(9) . . . . ?
O29 Si16 O28 Si17 53.3(15) . . . . ?
O29 Si16 C61 C62 -133.1(15) . . . . ?
O29 Si21 O32 Si18 -66.8(9) . . . . ?
O29 Si21 O34 U1 154.3(4) . . . . ?
O29 Si21 O34 U3 7.1(5) . . . . ?
O29 Si21 C81 C82 77.0(12) . . . . ?
O30 Si17 O28 Si16 -85.0(14) . . . . ?
O30 Si17 O31 Si20 79.4(11) . . . . ?
O30 Si17 C65 C66 167.4(9) . . . . ?
O30 Si18 O32 Si21 91.9(8) . . . . ?
O30 Si18 O33 Si19 -47.7(13) . . . . ?
O30 Si18 C69 C70 77.4(13) . . . . ?
O31 Si17 O28 Si16 33.7(14) . . . . ?
O31 Si17 O30 Si18 -67.1(9) . . . . ?
O31 Si17 C65 C66 48.9(11) . . . . ?
O31 Si20 O26 Si15 -76.9(9) . . . . ?
O31 Si20 O36 U3 111.8(5) . . . . ?
O31 Si20 O36 Si19 -58.5(8) . . . . ?
O31 Si20 C77 C78 -93.4(10) . . . . ?
O32 Si18 O30 Si17 -52.8(9) . . . . ?
O32 Si18 O33 Si19 69.4(13) . . . . ?
O32 Si18 C69 C70 -43.0(14) . . . . ?
O32 Si21 O29 Si16 -40.6(10) . . . . ?
O32 Si21 O34 U1 40.2(6) . . . . ?
O32 Si21 O34 U3 -107.1(5) . . . . ?
O32 Si21 C81 C82 -165.7(11) . . . . ?
O33 Si18 O30 Si17 64.4(9) . . . . ?
O33 Si18 O32 Si21 -24.9(10) . . . . ?
O33 Si18 C69 C70 -163.4(12) . . . . ?
O33 Si19 O35 U1 -10.0(4) . . . . ?
O33 Si19 O35 U2 -154.8(5) . . . . ?
O33 Si19 O35 U3 93.1(4) . . . . ?
O33 Si19 O36 U3 -97.4(3) . . . . ?
O33 Si19 O36 Si20 75.0(7) . . . . ?
O33 Si19 C73 C74 54.3(8) . . . . ?
O34 Si21 O29 Si16 -157.3(9) . . . . ?
O34 Si21 O32 Si18 44.6(10) . . . . ?
O34 Si21 C81 C82 -40.2(14) . . . . ?
O35 Si19 O33 Si18 -106.4(12) . . . . ?
O35 Si19 O36 U3 18.0(3) . . . . ?
O35 Si19 O36 Si20 -169.6(7) . . . . ?
O35 Si19 C73 C74 -70.6(8) . . . . ?
O36 Si19 O33 Si18 3.5(13) . . . . ?
O36 Si19 O35 U1 -123.3(4) . . . . ?
O36 Si19 O35 U2 91.9(6) . . . . ?
O36 Si19 O35 U3 -20.2(4) . . . . ?
O36 Si19 C73 C74 172.2(6) . . . . ?
O36 Si20 O26 Si15 38.7(10) . . . . ?
O36 Si20 O31 Si17 -47.3(11) . . . . ?
O36 Si20 C77 C78 147.8(9) . . . . ?
O37 C87 C88 O38 -65.1(11) . . . . ?
O38 C89 C90 N2 -72.9(12) . . . . ?
O39 C93 C94 O40 79.3(16) . . . . ?
O40 C95 C96 N1 -65.9(14) . . . . ?
O41 C99 C100 O42 78.6(13) . . . . ?
O42 C101 C102 N2 -65.3(15) . . . . ?
N1 C85 C86 O37 -72.9(13) . . . . ?
N1 C97 C98 O41 -70.6(15) . . . . ?
N2 C91 C92 O39 -70.6(16) . . . . ?
C1 Si1 O1 U1 -160.2(10) . . . . ?
C1 Si1 O2 Si2 160.2(12) . . . . ?
C1 Si1 O3 Si6 162.9(10) . . . . ?
C5 Si2 O2 Si1 -175.2(12) . . . . ?
C5 Si2 O4 Si3 -147.8(14) . . . . ?
C5 Si2 O12 Si5 177(2) . . . . ?
C9 Si3 O4 Si2 168.0(14) . . . . ?
C9 Si3 O5 Si4 155.8(12) . . . . ?
C9 Si3 O6 Si6 154.8(10) . . . . ?
C13 Si4 O5 Si3 -157.9(12) . . . . ?
C13 Si4 O7 Si5 -172.0(11) . . . . ?
C13 Si4 O8 Si7 -158.0(11) . . . . ?
C17 Si5 O7 Si4 159.6(11) . . . . ?
C17 Si5 O11 U1 179.7(10) . . . . ?
C17 Si5 O12 Si2 180(2) . . . . ?
C21 Si6 O3 Si1 -143.8(10) . . . . ?
C21 Si6 O6 Si3 -170.6(10) . . . . ?
C21 Si6 O9 U1 117.1(7) . . . . ?
C21 Si6 O9 Si7 -70.2(9) . . . . ?
C25 Si7 O8 Si4 -160.8(9) . . . . ?
C25 Si7 O9 U1 -129.5(4) . . . . ?
C25 Si7 O9 Si6 55.9(8) . . . . ?
C25 Si7 O10 U1 127.4(4) . . . . ?
C25 Si7 O10 U2 -6.3(7) . . . . ?
C29 Si8 O14 Si9 -168.7(10) . . . . ?
C29 Si8 O15 Si13 -179.7(9) . . . . ?
C33 Si9 O14 Si8 167.7(11) . . . . ?
C33 Si9 O16 Si14 129.0(11) . . . . ?
C33 Si9 O17 Si10 152.5(16) . . . . ?
C37 Si10 O17 Si9 -144.5(16) . . . . ?
C37 Si10 O18 Si13 180.0(10) . . . . ?
C37 Si10 O19 Si11 -139.6(10) . . . . ?
C41 Si11 O19 Si10 144.7(10) . . . . ?
C41 Si11 O20 Si14 147.9(13) . . . . ?
C41 Si11 O21 U3 -83.2(6) . . . . ?
C41 Si11 O21 Si12 154.0(8) . . . . ?
C45 Si12 O21 U3 103.8(5) . . . . ?
C45 Si12 O21 Si11 -129.2(8) . . . . ?
C45 Si12 O23 U1 2.6(6) . . . . ?
C45 Si12 O23 U2 149.4(6) . . . . ?
C45 Si12 O23 U3 -102.4(5) . . . . ?
C49 Si13 O15 Si8 -165.1(9) . . . . ?
C49 Si13 O18 Si10 157.0(10) . . . . ?
C53 Si14 O16 Si9 -126.3(11) . . . . ?
C53 Si14 O20 Si11 -157.8(13) . . . . ?
C53 Si14 O24 U2 -132.4(8) . . . . ?
C53 Si14 O24 U3 83.9(7) . . . . ?
C57 Si15 O25 U3 163.5(9) . . . . ?
C57 Si15 O26 Si20 -179.3(9) . . . . ?
C57 Si15 O27 Si16 171.9(8) . . . . ?
C61 Si16 O27 Si15 -151.9(9) . . . . ?
C61 Si16 O28 Si17 175.9(13) . . . . ?
C61 Si16 O29 Si21 -73.4(11) . . . . ?
C65 Si17 O28 Si16 154.9(12) . . . . ?
C65 Si17 O30 Si18 174.0(8) . . . . ?
C65 Si17 O31 Si20 -162.3(10) . . . . ?
C69 Si18 O30 Si17 -174.9(8) . . . . ?
C69 Si18 O32 Si21 -146.4(9) . . . . ?
C69 Si18 O33 Si19 -168.6(11) . . . . ?
C73 Si19 O33 Si18 124.5(11) . . . . ?
C73 Si19 O35 U1 114.0(5) . . . . ?
C73 Si19 O35 U2 -30.8(8) . . . . ?
C73 Si19 O35 U3 -142.9(4) . . . . ?
C73 Si19 O36 U3 144.2(4) . . . . ?
C73 Si19 O36 Si20 -43.5(8) . . . . ?
C77 Si20 O26 Si15 160.4(8) . . . . ?
C77 Si20 O31 Si17 -169.0(10) . . . . ?
C77 Si20 O36 U3 -126.8(5) . . . . ?
C77 Si20 O36 Si19 63.0(9) . . . . ?
C81 Si21 O29 Si16 77.4(10) . . . . ?
C81 Si21 O32 Si18 173.6(8) . . . . ?
C81 Si21 O34 U1 -84.2(7) . . . . ?
C81 Si21 O34 U3 128.6(6) . . . . ?
C85 N1 C96 C95 145.5(11) . . . . ?
C85 N1 C97 C98 -73.6(15) . . . . ?
C86 O37 C87 C88 -159.3(8) . . . . ?
C87 O37 C86 C85 72.7(11) . . . . ?
C88 O38 C89 C90 76.1(11) . . . . ?
C89 O38 C88 C87 -160.9(9) . . . . ?
C90 N2 C91 C92 -74.1(15) . . . . ?
C90 N2 C102 C101 146.7(12) . . . . ?
C91 N2 C90 C89 153.9(10) . . . . ?
C91 N2 C102 C101 -84.4(15) . . . . ?
C92 O39 C93 C94 175.5(12) . . . . ?
C93 O39 C92 C91 -169.8(11) . . . . ?
C94 O40 C95 C96 -175.1(11) . . . . ?
C95 O40 C94 C93 -174.2(12) . . . . ?
C96 N1 C85 C86 -77.2(12) . . . . ?
C96 N1 C97 C98 155.6(12) . . . . ?
C97 N1 C85 C86 152.5(10) . . . . ?
C97 N1 C96 C95 -84.2(13) . . . . ?
C98 O41 C99 C100 174.5(10) . . . . ?
C99 O41 C98 C97 -174.2(10) . . . . ?
C100 O42 C101 C102 -171.2(11) . . . . ?
C101 O42 C100 C99 -173.4(11) . . . . ?
C102 N2 C90 C89 -77.4(13) . . . . ?
C102 N2 C91 C92 156.8(12) . . . . ?

loop_
_exptl_oxdiff_crystal_face_indexfrac_h
_exptl_oxdiff_crystal_face_indexfrac_k
_exptl_oxdiff_crystal_face_indexfrac_l
_exptl_oxdiff_crystal_face_x
_exptl_oxdiff_crystal_face_y
_exptl_oxdiff_crystal_face_z
0.0000 1.0000 -0.0000 -0.0189 -0.0840 -0.0086
-0.0000 -1.0000 0.0000 0.0189 0.0840 0.0086
-0.0000 0.0000 -1.0000 -0.0364 0.0135 0.0478
0.0000 -0.0000 1.0000 0.0364 -0.0135 -0.0478
-1.0000 1.0000 -0.0000 -0.0754 -0.0319 -0.0583
1.0000 -0.0000 -0.0000 0.0565 -0.0521 0.0497
-1.0000 0.0000 0.0000 -0.0565 0.0521 -0.0497
1.0000 2.0000 -2.0000 -0.0540 -0.1930 0.1280
-1.0000 0.0000 -1.0000 -0.0929 0.0656 -0.0019
0.0000 1.0000 -2.0000 -0.0916 -0.0570 0.0870

loop_
_smtbx_masks_void_nr
_smtbx_masks_void_average_x
_smtbx_masks_void_average_y
_smtbx_masks_void_average_z
_smtbx_masks_void_volume
_smtbx_masks_void_count_electrons
_smtbx_masks_void_content
1 0.000 0.000 0.500 979.7 122.6 '2.5 hexane'
2 0.234 0.399 0.071 17.3 0.5 ?
3 0.766 0.601 0.929 17.3 0.4 ?
